data_7135705
loop_
_publ_author_name
'Wang, Jia-Yu'
'Zhou, Bin'
'Cao, Li-Hui'

_publ_section_title
;
 A photoresponsive ionic hydrogen-bonded organic framework exhibiting
 pyridine protonation effects achieves room-temperature phosphorescence
 through polymer doping.
;
_journal_issue 30
_journal_name_full 'Chemical communications (Cambridge, England)'
_journal_page_first 7804
_journal_page_last 7807
_journal_paper_doi 10.1039/d6cc00877a
_journal_volume 62
_journal_year 2026
_chemical_absolute_configuration ad
_chemical_formula_moiety '9(C24 H15 O9 S3), 9(C15 H15 N4), 93(H2 O)'
_chemical_formula_sum 'C351 H456 N36 O174 S27'
_chemical_formula_weight 8829.11
_space_group_crystal_system trigonal
_space_group_IT_number 145
_space_group_name_Hall 'P 32'
_space_group_name_H-M_alt 'P 32'
_atom_sites_solution_hydrogens mixed
_atom_sites_solution_primary iterative
_atom_sites_solution_secondary difmap
_audit_creation_date 2025-09-16
_audit_creation_method
;
Olex2 1.5
(compiled 2023.03.06 svn.rbb2c1857 for OlexSys, GUI svn.r6748)
;
_audit_update_record
;
2025-09-16 deposited with the CCDC.	2026-03-23 downloaded from the CCDC.
;
_cell_angle_alpha 90
_cell_angle_beta 90
_cell_angle_gamma 120
_cell_formula_units_Z 1
_cell_length_a 22.0448(9)
_cell_length_b 22.0448(9)
_cell_length_c 23.7361(13)
_cell_measurement_reflns_used 9833
_cell_measurement_temperature 193.15(10)
_cell_measurement_theta_max 26.689
_cell_measurement_theta_min 2.521
_cell_volume 9989.7(8)
_computing_cell_refinement 'SAINT V8.40B (Bruker, 2016)'
_computing_data_collection 'Bruker D8 Venture diffractometer'
_computing_data_reduction 'SAINT V8.40B (Bruker, 2016)'
_computing_molecular_graphics 'Olex2 1.5 (Dolomanov et al., 2009)'
_computing_publication_material 'Olex2 1.5 (Dolomanov et al., 2009)'
_computing_structure_refinement 'olex2.refine 1.5 (Bourhis et al., 2015)'
_computing_structure_solution 'olex2.solve 1.5 (Bourhis et al., 2015)'
_diffrn_ambient_temperature 193.15(10)
_diffrn_detector 'Bruker PHOTON-II area detector'
_diffrn_detector_area_resol_mean 7.4
_diffrn_detector_type 'CMOS-PHOTONII area detector'
_diffrn_measured_fraction_theta_full 0.999
_diffrn_measured_fraction_theta_max 0.997
_diffrn_measurement_device 'three-circle diffractometer'
_diffrn_measurement_device_type 'Bruker D8 Venture'
_diffrn_measurement_method 'phi and omega scans'
_diffrn_radiation_monochromator graphite
_diffrn_radiation_probe x-ray
_diffrn_radiation_type MoK\a
_diffrn_radiation_wavelength 0.71073
_diffrn_reflns_av_R_equivalents 0.0984
_diffrn_reflns_av_unetI/netI 0.1021
_diffrn_reflns_Laue_measured_fraction_full 0.999
_diffrn_reflns_Laue_measured_fraction_max 0.997
_diffrn_reflns_limit_h_max 28
_diffrn_reflns_limit_h_min -28
_diffrn_reflns_limit_k_max 28
_diffrn_reflns_limit_k_min -28
_diffrn_reflns_limit_l_max 23
_diffrn_reflns_limit_l_min -30
_diffrn_reflns_number 93865
_diffrn_reflns_point_group_measured_fraction_full 0.906
_diffrn_reflns_point_group_measured_fraction_max 0.892
_diffrn_reflns_theta_full 25.242
_diffrn_reflns_theta_max 27.548
_diffrn_reflns_theta_min 1.848
_diffrn_source 'sealed X-ray tube'
_diffrn_source_current 40.0
_diffrn_source_power 1.8
_diffrn_source_target Mo
_diffrn_source_voltage 45.0
_exptl_absorpt_coefficient_mu 0.251
_exptl_absorpt_correction_T_max 0.7456
_exptl_absorpt_correction_T_min 0.5811
_exptl_absorpt_correction_type multi-scan
_exptl_absorpt_process_details
;
SADABS-2016/2 (Bruker,2016/2) was used for absorption correction.
wR2(int) was 0.1020 before and 0.0710 after correction.
The Ratio of minimum to maximum transmission is 0.7794.
The \l/2 correction factor is Not present.
;
_exptl_crystal_colour 'clear light colourless'
_exptl_crystal_colour_lustre clear
_exptl_crystal_colour_modifier light
_exptl_crystal_colour_primary colourless
_exptl_crystal_density_diffrn 1.468
_exptl_crystal_density_method 'not measured'
_exptl_crystal_description needle
_exptl_crystal_F_000 4638
_exptl_crystal_size_max 0.2
_exptl_crystal_size_mid 0.05
_exptl_crystal_size_min 0.02
_refine_diff_density_max 0.830
_refine_diff_density_min -0.578
_refine_diff_density_rms 0.121
_refine_ls_abs_structure_details
;
 Flack x determined using 5542 quotients [(I+)-(I-)]/[(I+)+(I-)]
 (Parsons, Flack and Wagner, Acta Cryst. B69 (2013) 249-259).
;
_refine_ls_abs_structure_Flack 0.14(3)
_refine_ls_extinction_method none
_refine_ls_goodness_of_fit_ref 1.085
_refine_ls_hydrogen_treatment constr
_refine_ls_matrix_type full
_refine_ls_number_parameters 1870
_refine_ls_number_reflns 27399
_refine_ls_number_restraints 310
_refine_ls_restrained_S_all 1.080
_refine_ls_R_factor_all 0.1574
_refine_ls_R_factor_gt 0.1154
_refine_ls_shift/su_max 0.001
_refine_ls_shift/su_mean 0.000
_refine_ls_structure_factor_coef Fsqd
_refine_ls_weighting_details 'w=1/[\s^2^(Fo^2^)+(0.0756P)^2^+71.3807P] where P=(Fo^2^+2Fc^2^)/3'
_refine_ls_weighting_scheme calc
_refine_ls_wR_factor_gt 0.2695
_refine_ls_wR_factor_ref 0.2951
_reflns_Friedel_coverage 0.789
_reflns_Friedel_fraction_full 0.812
_reflns_Friedel_fraction_max 0.787
_reflns_number_gt 19265
_reflns_number_total 27399
_reflns_threshold_expression 'I > 2\s(I)'
_cod_data_source_file d6cc00877a3.cif
_cod_data_source_block 250226lu_lgpz2401337_2-zcs
_cod_depositor_comments
;
The following automatic conversions were performed:

data item '_diffrn_radiation_probe' value 'X-ray' was changed to
'x-ray' in accordance with the
/home/data/users/saulius/crontab/automatic-downloads/rss-feeds/RSC/lib/dictionaries/cif_core.dic
dictionary named 'cif_core.dic' version 2.4.2 last updated on
2011-04-26.

Automatic conversion script
Id: cif_fix_values 8170 2020-07-09 18:12:32Z antanas 

 Adding full bibliography for 7135705.cif.
;
_cod_original_cell_volume 9989.7(10)
_cod_database_code 7135705
_shelx_shelxl_version_number 2019/3
_shelx_space_group_comment
;
The symmetry employed for this shelxl refinement is uniquely defined
by the following loop, which should always be used as a source of
symmetry information in preference to the above space-group names.
They are only intended as comments.
;
_shelx_estimated_absorpt_t_max 0.995
_shelx_estimated_absorpt_t_min 0.952
_olex2_refinement_description
;
1. Fixed Uiso
 At 1.2 times of:
  All C(H) groups, All N(H) groups
 At 1.5 times of:
  All O(H,H) groups
2. Uiso/Uaniso restraints and constraints
O31 \\sim O31A: within 2A with sigma of 0.01 and sigma for terminal atoms of
0.02 within 2A
N9 \\sim N12 \\sim C89 \\sim C90 \\sim C91 \\sim C92 \\sim C93 \\sim N12A \\sim
C89A \\sim C90A \\sim C91A \\sim C92A \\sim C93A: within 2A with sigma of 0.01
and sigma for terminal atoms of 0.02 within 2A
O34 \\sim O34A: within 2A with sigma of 0.01 and sigma for terminal atoms of
0.02 within 2A
O52 \\sim O52A: within 2A with sigma of 0.01 and sigma for terminal atoms of
0.02 within 2A
O51 \\sim O51A: within 2A with sigma of 0.01 and sigma for terminal atoms of
0.02 within 2A
O58 \\sim O58A: within 2A with sigma of 0.01 and sigma for terminal atoms of
0.02 within 2A
Uanis(O31) \\sim Ueq, Uanis(O31A) \\sim Ueq: with sigma of 0.01 and sigma for
terminal atoms of 0.02
Uanis(O34) \\sim Ueq, Uanis(O34A) \\sim Ueq: with sigma of 0.01 and sigma for
terminal atoms of 0.02
Uanis(O52) \\sim Ueq, Uanis(O52A) \\sim Ueq: with sigma of 0.01 and sigma for
terminal atoms of 0.02
Uanis(O51) \\sim Ueq, Uanis(O51A) \\sim Ueq: with sigma of 0.01 and sigma for
terminal atoms of 0.02
Uanis(O58) \\sim Ueq: with sigma of 0.01 and sigma for terminal atoms of 0.02
Uanis(O56) \\sim Ueq, Uanis(O32) \\sim Ueq: with sigma of 0.01 and sigma for
terminal atoms of 0.02
3. Same fragment restrains
{N9, N12A, C89A, C90A, C91A, C92A, C93A} sigma for 1-2: 0.01, 1-3: 0.01
as in
{N9, N12, C89, C90, C91, C92, C93}
4. Others
 Sof(O31A)=Sof(H31c)=Sof(H31d)=1-FVAR(1)
 Sof(O31)=Sof(H31a)=Sof(H31b)=FVAR(1)
 Sof(O34A)=Sof(H34c)=Sof(H34d)=1-FVAR(2)
 Sof(O34)=Sof(H34a)=Sof(H34b)=FVAR(2)
 Sof(O52A)=Sof(H52c)=Sof(H52d)=1-FVAR(3)
 Sof(O52)=Sof(H52a)=Sof(H52b)=FVAR(3)
 Sof(O51A)=Sof(H51c)=Sof(H51d)=1-FVAR(4)
 Sof(O51)=Sof(H51a)=Sof(H51b)=FVAR(4)
 Sof(O58A)=Sof(H58c)=Sof(H58d)=1-FVAR(5)
 Sof(O58)=Sof(H58a)=Sof(H58b)=FVAR(5)
 Sof(N12A)=Sof(H12A)=Sof(C89A)=Sof(C90A)=Sof(H90A)=Sof(C91A)=Sof(H91A)=
 Sof(C92A)=Sof(H92A)=Sof(C93A)=Sof(H93A)=1-FVAR(6)
 Sof(N12)=Sof(H12)=Sof(C89)=Sof(C90)=Sof(H90)=Sof(C91)=Sof(H91)=Sof(C92)=
 Sof(H92)=Sof(C93)=Sof(H93)=FVAR(6)
5.a Riding coordinates:
 O28(H28a,H28b), O29(H29a,H29b), O30(H30a,H30b), O32(H32a,H32b), O33(H33a,
 H33b), O35(H35a,H35b), O36(H36a,H36b), O37(H37a,H37b), O38(H38a,H38b),
 O39(H39a,H39b), O40(H40a,H40b), O41(H41a,H41b), O42(H42a,H42b), O43(H43a,H43b),
  O44(H44a,H44b), O45(H45a,H45b), O46(H46a,H46b), O47(H47a,H47b), O48(H48a,
 H48b), O49(H49a,H49b), O50(H50a,H50b), O53(H53a,H53b), O54(H54a,H54b),
 O55(H55a,H55b), O56(H56a,H56b), O57(H57a,H57b), O31(H31a,H31b), O34(H34a,H34b),
  O51(H51a,H51b), O52(H52a,H52b), O58(H58a,H58b), O31A(H31c,H31d), O34A(H34c,
 H34d), O51A(H51c,H51d), O52A(H52c,H52d), O58A(H58c,H58d)
5.b Aromatic/amide H refined with riding coordinates:
 C17(H17), C19(H19), C21(H21), C23(H23), C24(H24), C26(H26), C27(H27),
 C29(H29), C30(H30), C32(H32), C33(H33), C35(H35), C36(H36), C38(H38), C39(H39),
  C56(H56), C58(H58), C60(H60), C62(H62), C63(H63), C65(H65), C66(H66),
 C68(H68), C69(H69), C71(H71), C72(H72), C74(H74), C75(H75), C77(H77), C78(H78),
  C95(H95), C97(H97), C99(H99), C101(H101), C102(H102), C104(H104), C105(H105),
 C107(H107), C108(H108), C110(H110), C111(H111), C113(H113), C114(H114),
 C116(H116), C117(H117), N2(H2), N3(H3), N4(H4), C2(H2a), C3(H3a), C4(H4a),
 C5(H5), C7(H7), C8(H8), C9(H9), C10(H10a), C12(H12b), C13(H13), C14(H14),
 C15(H15), N6(H6), N7(H7a), N8(H8a), C41(H41), C42(H42), C43(H43), C44(H44),
 C46(H46), C47(H47), C48(H48), C49(H49), C51(H51), C52(H52), C53(H53), C54(H54),
  N12(H12), C90(H90), C91(H91), C92(H92), C93(H93), N10(H10), N11(H11),
 C80(H80), C81(H81), C82(H82), C83(H83), C85(H85), C86(H86), C87(H87), C88(H88),
  N12A(H12A), C90A(H90A), C91A(H91A), C92A(H92A), C93A(H93A)
;
_olex2_submission_special_instructions 'No special instructions were received'

loop_
_space_group_symop_operation_xyz
'x, y, z'
'-y, x-y, z+2/3'
'-x+y, -x, z+1/3'

loop_
_atom_site_label
_atom_site_type_symbol
_atom_site_fract_x
_atom_site_fract_y
_atom_site_fract_z
_atom_site_U_iso_or_equiv
_atom_site_adp_type
_atom_site_occupancy
_atom_site_site_symmetry_order
_atom_site_calc_flag
_atom_site_refinement_flags_posn
_atom_site_refinement_flags_adp
_atom_site_refinement_flags_occupancy
_atom_site_disorder_assembly
_atom_site_disorder_group
S1 S 0.16201(18) 0.39019(15) 0.15917(17) 0.0335(8) Uani 1 1 d . . . . .
S2 S 0.21887(19) -0.16908(19) 0.11295(18) 0.0392(9) Uani 1 1 d . . . . .
S3 S -0.38406(15) -0.24036(18) 0.14561(17) 0.0362(8) Uani 1 1 d . . . . .
O1 O 0.1043(5) 0.4046(5) 0.1592(6) 0.052(3) Uani 1 1 d . . . . .
O2 O 0.2060(6) 0.4135(5) 0.2094(5) 0.044(3) Uani 1 1 d . . . . .
O3 O 0.2050(5) 0.4166(5) 0.1078(5) 0.044(3) Uani 1 1 d . . . . .
O4 O 0.2533(6) -0.1599(6) 0.1665(5) 0.050(3) Uani 1 1 d . . . . .
O5 O 0.2653(6) -0.1357(7) 0.0673(5) 0.062(3) Uani 1 1 d . . . . .
O6 O 0.1696(6) -0.2410(6) 0.1000(6) 0.062(4) Uani 1 1 d . . . . .
O7 O -0.3913(5) -0.3083(5) 0.1514(6) 0.057(3) Uani 1 1 d . . . . .
O8 O -0.4126(5) -0.2330(6) 0.0917(5) 0.054(3) Uani 1 1 d . . . . .
O9 O -0.4116(5) -0.2200(6) 0.1924(5) 0.048(3) Uani 1 1 d . . . . .
C16 C 0.0324(5) 0.0763(6) 0.1454(5) 0.022(2) Uani 1 1 d . . . . .
C17 C 0.0748(6) 0.0452(5) 0.1433(5) 0.020(2) Uani 1 1 d . . . . .
H17 H 0.124299 0.074382 0.144591 0.024 Uiso 1 1 calc R U . . .
C18 C 0.0459(6) -0.0275(5) 0.1393(5) 0.023(2) Uani 1 1 d . . . . .
C19 C -0.0283(5) -0.0697(6) 0.1391(6) 0.027(3) Uani 1 1 d . . . . .
H19 H -0.048675 -0.119124 0.136738 0.032 Uiso 1 1 calc R U . . .
C20 C -0.0722(6) -0.0415(6) 0.1422(5) 0.023(2) Uani 1 1 d . . . . .
C21 C -0.0408(5) 0.0316(5) 0.1444(5) 0.020(2) Uani 1 1 d . . . . .
H21 H -0.070062 0.051883 0.145311 0.024 Uiso 1 1 calc R U . . .
C22 C 0.0635(6) 0.1520(6) 0.1490(6) 0.024(3) Uani 1 1 d . . . . .
C23 C 0.0310(7) 0.1860(6) 0.1275(6) 0.033(3) Uani 1 1 d . . . . .
H23 H -0.013433 0.158908 0.110136 0.039 Uiso 1 1 calc R U . . .
C24 C 0.0596(7) 0.2574(6) 0.1299(7) 0.040(4) Uani 1 1 d . . . . .
H24 H 0.036294 0.279219 0.112965 0.048 Uiso 1 1 calc R U . . .
C25 C 0.1249(7) 0.2981(6) 0.1582(6) 0.031(3) Uani 1 1 d . . . . .
C26 C 0.1607(6) 0.2664(6) 0.1768(6) 0.027(3) Uani 1 1 d . . . . .
H26 H 0.206202 0.293715 0.192390 0.032 Uiso 1 1 calc R U . . .
C27 C 0.1307(6) 0.1947(6) 0.1731(7) 0.034(3) Uani 1 1 d . . . . .
H27 H 0.155863 0.173271 0.187049 0.040 Uiso 1 1 calc R U . . .
C28 C 0.0882(6) -0.0624(5) 0.1370(6) 0.028(3) Uani 1 1 d . . . . .
C29 C 0.1549(6) -0.0273(6) 0.1091(7) 0.038(4) Uani 1 1 d . . . . .
H29 H 0.171143 0.018061 0.093691 0.045 Uiso 1 1 calc R U . . .
C30 C 0.1954(7) -0.0577(7) 0.1042(8) 0.049(5) Uani 1 1 d . . . . .
H30 H 0.240984 -0.032480 0.088390 0.059 Uiso 1 1 calc R U . . .
C31 C 0.1685(7) -0.1276(7) 0.1231(7) 0.037(3) Uani 1 1 d . . . . .
C32 C 0.1065(7) -0.1606(6) 0.1503(7) 0.039(4) Uani 1 1 d . . . . .
H32 H 0.089657 -0.206693 0.164336 0.046 Uiso 1 1 calc R U . . .
C33 C 0.0665(7) -0.1277(6) 0.1582(7) 0.036(3) Uani 1 1 d . . . . .
H33 H 0.023762 -0.151232 0.178551 0.043 Uiso 1 1 calc R U . . .
C34 C -0.1475(6) -0.0853(5) 0.1422(5) 0.023(2) Uani 1 1 d . . . . .
C35 C -0.1782(6) -0.1513(6) 0.1132(7) 0.038(4) Uani 1 1 d . . . . .
H35 H -0.148952 -0.163965 0.092994 0.045 Uiso 1 1 calc R U . . .
C36 C -0.2504(6) -0.1972(6) 0.1141(6) 0.030(3) Uani 1 1 d . . . . .
H36 H -0.269972 -0.240155 0.094069 0.035 Uiso 1 1 calc R U . . .
C37 C -0.2943(6) -0.1797(6) 0.1449(6) 0.029(3) Uani 1 1 d . . . . .
C38 C -0.2653(6) -0.1137(7) 0.1696(6) 0.033(3) Uani 1 1 d . . . . .
H38 H -0.295055 -0.099545 0.186974 0.040 Uiso 1 1 calc R U . . .
C39 C -0.1940(6) -0.0689(7) 0.1692(6) 0.031(3) Uani 1 1 d . . . . .
H39 H -0.175529 -0.025154 0.188036 0.038 Uiso 1 1 calc R U . . .
S4 S 0.8860(2) 0.72367(17) 0.0699(2) 0.0438(10) Uani 1 1 d . . . . .
S5 S 0.84206(19) 0.1239(2) 0.03899(19) 0.0412(9) Uani 1 1 d . . . . .
S6 S 0.27423(15) 0.17513(16) 0.07116(16) 0.0297(7) Uani 1 1 d . . . . .
O10 O 0.8839(6) 0.7458(5) 0.1270(5) 0.055(3) Uani 1 1 d . . . . .
O11 O 0.8534(7) 0.7483(5) 0.0293(5) 0.058(3) Uani 1 1 d . . . . .
O12 O 0.9551(6) 0.7402(5) 0.0518(7) 0.074(5) Uani 1 1 d . . . . .
O13 O 0.9154(5) 0.1749(6) 0.0355(6) 0.054(3) Uani 1 1 d . . . . .
O14 O 0.8181(6) 0.0855(6) -0.0147(5) 0.054(3) Uani 1 1 d . . . . .
O15 O 0.8258(7) 0.0803(7) 0.0865(6) 0.072(4) Uani 1 1 d . . . . .
O16 O 0.2460(5) 0.1187(5) 0.0314(5) 0.041(2) Uani 1 1 d . . . . .
O17 O 0.2513(5) 0.1516(5) 0.1295(5) 0.045(3) Uani 1 1 d . . . . .
O18 O 0.2604(4) 0.2315(5) 0.0546(5) 0.039(3) Uani 1 1 d . . . . .
C55 C 0.7050(6) 0.4072(5) 0.0705(5) 0.018(2) Uani 1 1 d . . . . .
C56 C 0.7361(5) 0.3652(5) 0.0679(5) 0.022(3) Uani 1 1 d . . . . .
H56 H 0.785650 0.386433 0.067544 0.027 Uiso 1 1 calc R U . . .
C57 C 0.6946(5) 0.2925(5) 0.0660(5) 0.017(2) Uani 1 1 d . . . . .
C58 C 0.6224(5) 0.2622(5) 0.0661(5) 0.020(2) Uani 1 1 d . . . . .
H58 H 0.594617 0.212560 0.064538 0.024 Uiso 1 1 calc R U . . .
C59 C 0.5892(5) 0.3012(6) 0.0684(5) 0.020(2) Uani 1 1 d . . . . .
C60 C 0.6322(6) 0.3750(5) 0.0707(5) 0.020(2) Uani 1 1 d . . . . .
H60 H 0.610884 0.403230 0.072493 0.024 Uiso 1 1 calc R U . . .
C61 C 0.7490(5) 0.4844(5) 0.0707(5) 0.022(3) Uani 1 1 d . . . . .
C62 C 0.7261(6) 0.5276(6) 0.0968(6) 0.029(3) Uani 1 1 d . . . . .
H62 H 0.681386 0.506732 0.114360 0.035 Uiso 1 1 calc R U . . .
C63 C 0.7690(6) 0.6010(6) 0.0970(6) 0.033(3) Uani 1 1 d . . . . .
H63 H 0.754201 0.629565 0.115533 0.039 Uiso 1 1 calc R U . . .
C64 C 0.8326(6) 0.6306(6) 0.0701(7) 0.034(3) Uani 1 1 d . . . . .
C65 C 0.8554(7) 0.5898(7) 0.0439(7) 0.038(3) Uani 1 1 d . . . . .
H65 H 0.899910 0.610945 0.026081 0.045 Uiso 1 1 calc R U . . .
C66 C 0.8139(6) 0.5194(7) 0.0438(7) 0.035(3) Uani 1 1 d . . . . .
H66 H 0.829820 0.492233 0.024418 0.042 Uiso 1 1 calc R U . . .
C67 C 0.7298(6) 0.2497(6) 0.0610(6) 0.027(3) Uani 1 1 d . . . . .
C68 C 0.7981(6) 0.2744(6) 0.0830(6) 0.030(3) Uani 1 1 d . . . . .
H68 H 0.821288 0.317201 0.103412 0.036 Uiso 1 1 calc R U . . .
C69 C 0.8306(6) 0.2343(6) 0.0740(6) 0.031(3) Uani 1 1 d . . . . .
H69 H 0.877171 0.251892 0.086965 0.037 Uiso 1 1 calc R U . . .
C70 C 0.7976(6) 0.1709(6) 0.0471(6) 0.029(3) Uani 1 1 d . . . . .
C71 C 0.7295(7) 0.1453(6) 0.0280(7) 0.035(3) Uani 1 1 d . . . . .
H71 H 0.705024 0.100330 0.011059 0.042 Uiso 1 1 calc R U . . .
C72 C 0.6975(6) 0.1841(6) 0.0334(5) 0.026(3) Uani 1 1 d . . . . .
H72 H 0.651946 0.166511 0.018140 0.031 Uiso 1 1 calc R U . . .
C73 C 0.5126(5) 0.2686(5) 0.0680(5) 0.018(2) Uani 1 1 d . . . . .
C74 C 0.4681(5) 0.2009(5) 0.0895(6) 0.024(3) Uani 1 1 d . . . . .
H74 H 0.487605 0.173867 0.103199 0.029 Uiso 1 1 calc R U . . .
C75 C 0.3955(6) 0.1729(6) 0.0908(6) 0.029(3) Uani 1 1 d . . . . .
H75 H 0.365940 0.127424 0.105778 0.035 Uiso 1 1 calc R U . . .
C76 C 0.3664(6) 0.2124(6) 0.0700(6) 0.027(3) Uani 1 1 d . . . . .
C77 C 0.4079(6) 0.2780(7) 0.0480(6) 0.035(3) Uani 1 1 d . . . . .
H77 H 0.387576 0.303855 0.033473 0.042 Uiso 1 1 calc R U . . .
C78 C 0.4804(6) 0.3063(6) 0.0473(7) 0.037(4) Uani 1 1 d . . . . .
H78 H 0.509068 0.352069 0.032582 0.044 Uiso 1 1 calc R U . . .
S7 S 0.55513(17) 1.05684(16) 0.27221(17) 0.0353(8) Uani 1 1 d . . . . .
S8 S 0.53096(18) 0.46776(17) 0.26889(16) 0.0323(7) Uani 1 1 d . . . . .
S9 S -0.04629(17) 0.48106(19) 0.29798(19) 0.0426(9) Uani 1 1 d . . . . .
O19 O 0.6259(5) 1.0705(5) 0.2722(5) 0.044(3) Uani 1 1 d . . . . .
O20 O 0.5364(6) 1.0857(5) 0.3195(5) 0.050(3) Uani 1 1 d . . . . .
O21 O 0.5347(6) 1.0735(5) 0.2188(5) 0.048(3) Uani 1 1 d . . . . .
O22 O 0.5764(5) 0.4991(5) 0.2181(5) 0.041(2) Uani 1 1 d . . . . .
O23 O 0.5727(5) 0.4775(5) 0.3184(5) 0.039(2) Uani 1 1 d . . . . .
O24 O 0.4764(5) 0.3972(5) 0.2609(5) 0.040(2) Uani 1 1 d . . . . .
O25 O -0.0692(5) 0.4521(6) 0.3553(5) 0.056(3) Uani 1 1 d . . . . .
O26 O -0.0641(5) 0.5346(6) 0.2834(6) 0.057(3) Uani 1 1 d . . . . .
O27 O -0.0704(5) 0.4258(6) 0.2570(6) 0.068(4) Uani 1 1 d . . . . .
C94 C 0.3806(6) 0.7419(6) 0.2957(6) 0.027(3) Uani 1 1 d . . . . .
C95 C 0.4152(6) 0.7035(6) 0.2950(6) 0.026(3) Uani 1 1 d . . . . .
H95 H 0.464910 0.727670 0.293428 0.031 Uiso 1 1 calc R U . . .
C96 C 0.3785(5) 0.6306(6) 0.2967(5) 0.022(2) Uani 1 1 d . . . . .
C97 C 0.3057(6) 0.5950(6) 0.2989(6) 0.024(3) Uani 1 1 d . . . . .
H97 H 0.280296 0.545286 0.300617 0.029 Uiso 1 1 calc R U . . .
C98 C 0.2689(6) 0.6335(6) 0.2987(6) 0.025(3) Uani 1 1 d . . . . .
C99 C 0.3073(6) 0.7047(6) 0.2984(6) 0.027(3) Uani 1 1 d . . . . .
H99 H 0.283243 0.730396 0.300116 0.032 Uiso 1 1 calc R U . . .
C100 C 0.4200(6) 0.8193(6) 0.2940(6) 0.030(3) Uani 1 1 d . . . . .
C101 C 0.3947(6) 0.8587(6) 0.2656(6) 0.032(3) Uani 1 1 d . . . . .
H101 H 0.348885 0.834898 0.249942 0.038 Uiso 1 1 calc R U . . .
C102 C 0.4334(7) 0.9286(7) 0.2602(7) 0.042(4) Uani 1 1 d . . . . .
H102 H 0.414083 0.953742 0.242344 0.051 Uiso 1 1 calc R U . . .
C103 C 0.5009(7) 0.9639(7) 0.2804(7) 0.037(3) Uani 1 1 d . . . . .
C104 C 0.5300(8) 0.9294(7) 0.3098(7) 0.042(4) Uani 1 1 d . . . . .
H104 H 0.576313 0.954257 0.324311 0.050 Uiso 1 1 calc R U . . .
C105 C 0.4884(6) 0.8577(7) 0.3169(6) 0.033(3) Uani 1 1 d . . . . .
H105 H 0.506385 0.833478 0.337919 0.039 Uiso 1 1 calc R U . . .
C106 C 0.4173(6) 0.5910(6) 0.2922(5) 0.024(2) Uani 1 1 d . . . . .
C107 C 0.4802(6) 0.6195(6) 0.2654(6) 0.027(3) Uani 1 1 d . . . . .
H107 H 0.499663 0.665686 0.250916 0.032 Uiso 1 1 calc R U . . .
C108 C 0.5170(6) 0.5847(6) 0.2584(7) 0.036(3) Uani 1 1 d . . . . .
H108 H 0.561303 0.606565 0.240165 0.043 Uiso 1 1 calc R U . . .
C109 C 0.4875(7) 0.5172(7) 0.2786(6) 0.031(3) Uani 1 1 d . . . . .
C110 C 0.4251(7) 0.4872(6) 0.3081(6) 0.032(3) Uani 1 1 d . . . . .
H110 H 0.406828 0.441658 0.323779 0.039 Uiso 1 1 calc R U . . .
C111 C 0.3890(6) 0.5234(6) 0.3150(6) 0.032(3) Uani 1 1 d . . . . .
H111 H 0.345794 0.502746 0.334844 0.038 Uiso 1 1 calc R U . . .
C112 C 0.1908(6) 0.5950(6) 0.2989(6) 0.023(2) Uani 1 1 d . . . . .
C113 C 0.1535(6) 0.5304(6) 0.2726(6) 0.033(3) Uani 1 1 d . . . . .
H113 H 0.177870 0.510357 0.254530 0.040 Uiso 1 1 calc R U . . .
C114 C 0.0813(6) 0.4951(7) 0.2724(8) 0.045(4) Uani 1 1 d . . . . .
H114 H 0.055810 0.450719 0.254607 0.054 Uiso 1 1 calc R U . . .
C115 C 0.0472(6) 0.5242(7) 0.2979(6) 0.034(3) Uani 1 1 d . . . . .
C116 C 0.0823(7) 0.5892(7) 0.3252(6) 0.034(3) Uani 1 1 d . . . . .
H116 H 0.057381 0.608819 0.342821 0.041 Uiso 1 1 calc R U . . .
C117 C 0.1545(6) 0.6236(7) 0.3256(6) 0.032(3) Uani 1 1 d . . . . .
H117 H 0.179893 0.667343 0.344389 0.039 Uiso 1 1 calc R U . . .
O28 O -0.0509(11) 0.2747(11) 0.3085(10) 0.141(9) Uani 1 1 d . . . . .
H28A H -0.068709 0.232406 0.321847 0.212 Uiso 1 1 d R U . . .
H28B H -0.033299 0.301726 0.337737 0.212 Uiso 1 1 d R U . . .
O29 O 0.0032(12) 0.3781(10) 0.3852(9) 0.137(8) Uani 1 1 d . . . . .
H29A H -0.013713 0.405951 0.380751 0.206 Uiso 1 1 d R U . . .
H29B H 0.031617 0.395511 0.413701 0.206 Uiso 1 1 d R U . . .
O30 O 0.1390(7) 0.3518(5) 0.3125(5) 0.065(4) Uani 1 1 d . . . . .
H30A H 0.154219 0.371548 0.279839 0.098 Uiso 1 1 d R U . . .
H30B H 0.164519 0.384248 0.336759 0.098 Uiso 1 1 d R U . . .
O32 O 0.2287(8) 0.1634(11) 0.5935(8) 0.119(7) Uani 1 1 d . U . . .
H32A H 0.242820 0.206629 0.602902 0.178 Uiso 1 1 d R U . . .
H32B H 0.222030 0.141639 0.625492 0.178 Uiso 1 1 d R U . . .
O33 O 0.3105(7) 0.1402(11) 0.5314(8) 0.141(9) Uani 1 1 d . . . . .
H33A H 0.282899 0.148084 0.552488 0.212 Uiso 1 1 d R U . . .
H33B H 0.299339 0.097274 0.539168 0.212 Uiso 1 1 d R U . . .
O35 O 0.3316(7) 0.3198(7) 0.4595(7) 0.086(5) Uani 1 1 d . . . . .
H35A H 0.317938 0.341253 0.436540 0.129 Uiso 1 1 d R U . . .
H35B H 0.313548 0.277603 0.445860 0.129 Uiso 1 1 d R U . . .
O36 O 0.2843(7) 0.3837(7) 0.3931(6) 0.076(4) Uani 1 1 d . . . . .
H36A H 0.258410 0.403069 0.396370 0.113 Uiso 1 1 d R U . . .
H36B H 0.280280 0.371329 0.357880 0.113 Uiso 1 1 d R U . . .
O37 O 0.2725(7) 0.3102(6) 0.2949(6) 0.071(4) Uani 1 1 d . . . . .
H37A H 0.291973 0.325452 0.262194 0.106 Uiso 1 1 d R U . . .
H37B H 0.271723 0.270692 0.299284 0.106 Uiso 1 1 d R U . . .
O38 O 0.3506(7) 0.3612(9) 0.2009(7) 0.102(6) Uani 1 1 d . . . . .
H38A H 0.394814 0.377430 0.207728 0.153 Uiso 1 1 d R U . . .
H38B H 0.349104 0.371280 0.165678 0.153 Uiso 1 1 d R U . . .
O39 O 0.3085(5) 0.3698(5) 0.0893(5) 0.051(3) Uani 1 1 d . . . . .
H39A H 0.288286 0.329012 0.072994 0.077 Uiso 1 1 d R U . . .
H39B H 0.275056 0.379362 0.094144 0.077 Uiso 1 1 d R U . . .
O40 O 0.4860(6) 0.4633(6) 0.1257(5) 0.057(3) Uani 1 1 d . . . . .
H40A H 0.510971 0.470062 0.095492 0.085 Uiso 1 1 d R U . . .
H40B H 0.515651 0.474182 0.153312 0.085 Uiso 1 1 d R U . . .
O41 O 0.7240(6) 0.6785(7) 0.3244(6) 0.073(4) Uani 1 1 d . . . . .
H41A H 0.768778 0.701503 0.331338 0.109 Uiso 1 1 d R U . . .
H41B H 0.717188 0.667403 0.288878 0.109 Uiso 1 1 d R U . . .
O42 O 0.6903(6) 0.6389(7) 0.2081(6) 0.063(3) Uani 1 1 d . . . . .
H42A H 0.659693 0.594859 0.213052 0.094 Uiso 1 1 d R U . . .
H42B H 0.665983 0.657239 0.195592 0.094 Uiso 1 1 d R U . . .
O43 O 0.8502(6) 0.6862(5) 0.2320(6) 0.062(3) Uani 1 1 d . . . . .
H43A H 0.852143 0.710299 0.202311 0.093 Uiso 1 1 d R U . . .
H43B H 0.893693 0.702469 0.241511 0.093 Uiso 1 1 d R U . . .
O44 O 0.9846(7) 0.7553(7) 0.2677(6) 0.068(4) Uani 1 1 d . . . . .
H44A H 0.975279 0.747311 0.303393 0.102 Uiso 1 1 d R U . . .
H44B H 1.009709 0.735921 0.259963 0.102 Uiso 1 1 d R U . . .
O45 O 1.0280(8) 0.6638(8) 0.2272(7) 0.081(4) Uani 1 1 d . . . . .
H45A H 1.017392 0.634254 0.199626 0.122 Uiso 1 1 d R U . . .
H45B H 1.010992 0.637604 0.257046 0.122 Uiso 1 1 d R U . . .
O46 O 0.3156(5) 0.1437(7) 0.2271(5) 0.056(3) Uani 1 1 d . . . . .
H46A H 0.295673 0.146907 0.196529 0.084 Uiso 1 1 d R U . . .
H46B H 0.297293 0.156327 0.253909 0.084 Uiso 1 1 d R U . . .
O47 O 0.4088(6) 0.0570(6) 0.1708(5) 0.055(3) Uani 1 1 d . . . . .
H47A H 0.445504 0.063493 0.189483 0.082 Uiso 1 1 d R U . . .
H47B H 0.412744 0.041353 0.138143 0.082 Uiso 1 1 d R U . . .
O48 O 0.4089(7) 0.0109(7) 0.0620(6) 0.070(4) Uani 1 1 d . . . . .
H48A H 0.446633 0.034148 0.041869 0.105 Uiso 1 1 d R U . . .
H48B H 0.376823 0.014648 0.043539 0.105 Uiso 1 1 d R U . . .
O49 O 0.5590(6) 0.0205(5) 0.1188(5) 0.054(3) Uani 1 1 d . . . . .
H49A H 0.602136 0.030515 0.114082 0.081 Uiso 1 1 d R U . . .
H49B H 0.558996 0.038995 0.151202 0.081 Uiso 1 1 d R U . . .
O50 O 0.2902(6) -0.0341(6) 0.2317(6) 0.059(3) Uani 1 1 d . . . . .
H50A H 0.326688 -0.003720 0.212937 0.089 Uiso 1 1 d R U . . .
H50B H 0.275398 -0.073200 0.213437 0.089 Uiso 1 1 d R U . . .
O53 O 0.2058(9) -0.1518(8) 0.3317(7) 0.098(5) Uani 1 1 d . . . . .
H53A H 0.203416 -0.180459 0.305392 0.146 Uiso 1 1 d R U . . .
H53B H 0.206436 -0.172039 0.362952 0.146 Uiso 1 1 d R U . . .
O54 O 0.1787(8) -0.2475(8) 0.2524(7) 0.085(4) Uani 1 1 d . . . . .
H54A H 0.137030 -0.273957 0.238466 0.128 Uiso 1 1 d R U . . .
H54B H 0.203920 -0.223627 0.223716 0.128 Uiso 1 1 d R U . . .
O55 O 0.4326(10) 0.0059(7) 0.4017(7) 0.105(6) Uani 1 1 d . . . . .
H55A H 0.395158 0.001976 0.385914 0.157 Uiso 1 1 d R U . . .
H55B H 0.464238 0.022856 0.375284 0.157 Uiso 1 1 d R U . . .
O56 O 0.5313(10) 0.0993(8) 0.4809(8) 0.116(6) Uani 1 1 d . U . . .
H56A H 0.500244 0.083750 0.454143 0.174 Uiso 1 1 d R U . . .
H56B H 0.506904 0.084720 0.511812 0.174 Uiso 1 1 d R U . . .
O57 O 0.5665(12) 0.0076(8) 0.4644(9) 0.146(9) Uani 1 1 d . . . . .
H57A H 0.609686 0.022548 0.454334 0.218 Uiso 1 1 d R U . . .
H57B H 0.568006 0.042818 0.482204 0.218 Uiso 1 1 d R U . . .
N1 N 0.0079(5) 0.0002(5) 0.3061(5) 0.025(2) Uani 1 1 d . . . . .
N2 N 0.0899(7) 0.2158(6) 0.3135(6) 0.044(3) Uani 1 1 d . . . . .
H2 H 0.108296 0.261549 0.313932 0.053 Uiso 1 1 calc R U . . .
N3 N 0.1461(7) -0.0759(7) 0.3103(6) 0.049(4) Uani 1 1 d . . . . .
H3 H 0.176056 -0.091197 0.311889 0.059 Uiso 1 1 calc R U . . .
N4 N -0.2058(7) -0.1386(7) 0.2999(6) 0.052(4) Uani 1 1 d . . . . .
H4 H -0.251281 -0.167712 0.297976 0.062 Uiso 1 1 calc R U . . .
C1 C 0.0340(6) 0.0741(6) 0.3088(6) 0.027(3) Uani 1 1 d . . . . .
C2 C 0.0002(7) 0.1033(7) 0.2829(6) 0.037(3) Uani 1 1 d . . . . .
H2A H -0.042643 0.074876 0.263615 0.045 Uiso 1 1 calc R U . . .
C3 C 0.0290(8) 0.1755(7) 0.2850(7) 0.044(4) Uani 1 1 d . . . . .
H3A H 0.006147 0.196896 0.266584 0.053 Uiso 1 1 calc R U . . .
C4 C 0.1222(7) 0.1871(8) 0.3406(7) 0.044(4) Uani 1 1 d . . . . .
H4A H 0.162772 0.215616 0.362522 0.053 Uiso 1 1 calc R U . . .
C5 C 0.0966(6) 0.1157(7) 0.3369(6) 0.034(3) Uani 1 1 d . . . . .
H5 H 0.121609 0.095449 0.353338 0.041 Uiso 1 1 calc R U . . .
C6 C 0.0548(6) -0.0258(6) 0.3070(6) 0.028(3) Uani 1 1 d . . . . .
C7 C 0.1171(6) 0.0068(7) 0.2768(6) 0.031(3) Uani 1 1 d . . . . .
H7 H 0.128615 0.047389 0.255191 0.038 Uiso 1 1 calc R U . . .
C8 C 0.1624(7) -0.0191(8) 0.2779(7) 0.044(4) Uani 1 1 d . . . . .
H8 H 0.204389 0.002452 0.256379 0.053 Uiso 1 1 calc R U . . .
C9 C 0.0892(7) -0.1086(7) 0.3388(7) 0.041(4) Uani 1 1 d . . . . .
H9 H 0.080098 -0.148634 0.360359 0.049 Uiso 1 1 calc R U . . .
C10 C 0.0404(7) -0.0852(6) 0.3383(6) 0.032(3) Uani 1 1 d . . . . .
H10A H -0.002011 -0.109603 0.359077 0.038 Uiso 1 1 calc R U . . .
C11 C -0.0639(6) -0.0471(6) 0.3049(6) 0.026(3) Uani 1 1 d . . . . .
C12 C -0.0892(7) -0.1116(7) 0.2774(6) 0.038(3) Uani 1 1 d . . . . .
H12B H -0.057927 -0.124255 0.260702 0.046 Uiso 1 1 calc R U . . .
C13 C -0.1614(7) -0.1568(7) 0.2752(6) 0.037(3) Uani 1 1 d . . . . .
H13 H -0.179789 -0.200481 0.256342 0.044 Uiso 1 1 calc R U . . .
C14 C -0.1823(8) -0.0777(10) 0.3269(7) 0.051(4) Uani 1 1 d . . . . .
H14 H -0.214550 -0.067043 0.344544 0.061 Uiso 1 1 calc R U . . .
C15 C -0.1124(7) -0.0307(7) 0.3292(7) 0.041(4) Uani 1 1 d . . . . .
H15 H -0.096164 0.013235 0.347217 0.050 Uiso 1 1 calc R U . . .
N5 N 0.6708(5) 0.3312(5) 0.2366(5) 0.024(2) Uani 1 1 d . . . . .
N6 N 0.7829(6) 0.5480(6) 0.2379(5) 0.038(3) Uani 1 1 d . . . . .
H6 H 0.806077 0.594105 0.237167 0.045 Uiso 1 1 calc R U . . .
N7 N 0.7808(6) 0.2236(7) 0.2254(7) 0.052(4) Uani 1 1 d . . . . .
H7A H 0.805799 0.202675 0.222003 0.062 Uiso 1 1 calc R U . . .
N8 N 0.4541(5) 0.2189(6) 0.2344(5) 0.033(3) Uani 1 1 d . . . . .
H8A H 0.408070 0.194185 0.233900 0.039 Uiso 1 1 calc R U . . .
C40 C 0.7104(6) 0.4038(6) 0.2372(6) 0.028(3) Uani 1 1 d . . . . .
C41 C 0.6840(6) 0.4429(6) 0.2668(6) 0.028(3) Uani 1 1 d . . . . .
H41 H 0.640756 0.419798 0.286582 0.034 Uiso 1 1 calc R U . . .
C42 C 0.7234(7) 0.5150(7) 0.2655(6) 0.037(3) Uani 1 1 d . . . . .
H42 H 0.707109 0.541531 0.285234 0.044 Uiso 1 1 calc R U . . .
C43 C 0.8098(7) 0.5114(7) 0.2100(6) 0.036(3) Uani 1 1 d . . . . .
H43 H 0.853899 0.536232 0.191683 0.044 Uiso 1 1 calc R U . . .
C44 C 0.7739(6) 0.4413(7) 0.2086(6) 0.030(3) Uani 1 1 d . . . . .
H44 H 0.791812 0.416802 0.187888 0.036 Uiso 1 1 calc R U . . .
C45 C 0.7077(6) 0.2919(6) 0.2347(6) 0.028(3) Uani 1 1 d . . . . .
C46 C 0.7710(6) 0.3165(7) 0.2635(6) 0.031(3) Uani 1 1 d . . . . .
H46 H 0.789906 0.357202 0.286442 0.037 Uiso 1 1 calc R U . . .
C47 C 0.8049(7) 0.2781(7) 0.2565(7) 0.042(4) Uani 1 1 d . . . . .
H47 H 0.847850 0.293029 0.275751 0.051 Uiso 1 1 calc R U . . .
C48 C 0.7189(7) 0.1960(7) 0.1974(6) 0.034(3) Uani 1 1 d . . . . .
H48 H 0.701637 0.154541 0.175467 0.041 Uiso 1 1 calc R U . . .
C49 C 0.6823(6) 0.2319(7) 0.2026(6) 0.028(3) Uani 1 1 d . . . . .
H49 H 0.638796 0.214712 0.183593 0.034 Uiso 1 1 calc R U . . .
C50 C 0.5972(5) 0.2942(6) 0.2365(5) 0.024(3) Uani 1 1 d . . . . .
C51 C 0.5611(6) 0.2287(6) 0.2637(6) 0.028(3) Uani 1 1 d . . . . .
H51 H 0.585908 0.210300 0.283330 0.034 Uiso 1 1 calc R U . . .
C52 C 0.4889(6) 0.1919(7) 0.2611(6) 0.034(3) Uani 1 1 d . . . . .
H52 H 0.463668 0.147128 0.278298 0.040 Uiso 1 1 calc R U . . .
C53 C 0.4848(7) 0.2804(8) 0.2088(7) 0.039(3) Uani 1 1 d . . . . .
H53 H 0.457869 0.297290 0.190316 0.046 Uiso 1 1 calc R U . . .
C54 C 0.5592(6) 0.3206(7) 0.2096(6) 0.030(3) Uani 1 1 d . . . . .
H54 H 0.582852 0.365126 0.191847 0.036 Uiso 1 1 calc R U . . .
N9 N 0.3366(5) 0.6692(5) 0.1330(5) 0.027(2) Uani 1 1 d D U . . .
N12 N 0.1212(9) 0.5853(19) 0.1390(18) 0.033(5) Uani 0.42(5) 1 d D U P A 1
H12 H 0.075688 0.568902 0.139131 0.040 Uiso 0.42(5) 1 calc R U P A 1
C89 C 0.2614(7) 0.638(2) 0.137(3) 0.029(4) Uani 0.42(5) 1 d D U P A 1
C90 C 0.2188(9) 0.5783(18) 0.106(2) 0.029(5) Uani 0.42(5) 1 d D U P A 1
H90 H 0.237975 0.556727 0.083336 0.034 Uiso 0.42(5) 1 calc R U P A 1
C91 C 0.1467(10) 0.5509(18) 0.110(2) 0.032(5) Uani 0.42(5) 1 d D U P A 1
H91 H 0.115672 0.507581 0.092634 0.039 Uiso 0.42(5) 1 calc R U P A 1
C92 C 0.1613(13) 0.642(2) 0.1663(19) 0.032(5) Uani 0.42(5) 1 d D U P A 1
H92 H 0.140478 0.661999 0.189158 0.039 Uiso 0.42(5) 1 calc R U P A 1
C93 C 0.2341(11) 0.675(2) 0.164(2) 0.031(5) Uani 0.42(5) 1 d D U P A 1
H93 H 0.263348 0.719780 0.179487 0.038 Uiso 0.42(5) 1 calc R U P A 1
N10 N 0.4632(5) 0.8839(5) 0.1250(5) 0.033(3) Uani 1 1 d . . . . .
H10 H 0.490165 0.929744 0.123105 0.040 Uiso 1 1 calc R U . . .
N11 N 0.4223(6) 0.5381(6) 0.1344(5) 0.036(3) Uani 1 1 d . . . . .
H11 H 0.440242 0.510394 0.134854 0.043 Uiso 1 1 calc R U . . .
C79 C 0.3783(6) 0.7419(6) 0.1311(6) 0.028(3) Uani 1 1 d . . . . .
C80 C 0.3575(6) 0.7835(6) 0.1039(6) 0.030(3) Uani 1 1 d . . . . .
H80 H 0.312834 0.763062 0.086300 0.036 Uiso 1 1 calc R U . . .
C81 C 0.4021(7) 0.8554(7) 0.1021(6) 0.031(3) Uani 1 1 d . . . . .
H81 H 0.387341 0.884113 0.083772 0.038 Uiso 1 1 calc R U . . .
C82 C 0.4878(7) 0.8461(7) 0.1519(6) 0.034(3) Uani 1 1 d . . . . .
H82 H 0.533668 0.868637 0.167520 0.041 Uiso 1 1 calc R U . . .
C83 C 0.4452(6) 0.7746(6) 0.1562(6) 0.031(3) Uani 1 1 d . . . . .
H83 H 0.460872 0.747466 0.175905 0.037 Uiso 1 1 calc R U . . .
C84 C 0.3675(6) 0.6246(6) 0.1335(6) 0.030(3) Uani 1 1 d . . . . .
C85 C 0.4295(6) 0.6436(6) 0.1048(6) 0.029(3) Uani 1 1 d . . . . .
H85 H 0.453293 0.686415 0.084534 0.035 Uiso 1 1 calc R U . . .
C86 C 0.4549(6) 0.5984(7) 0.1068(6) 0.030(3) Uani 1 1 d . . . . .
H86 H 0.497369 0.610599 0.087679 0.036 Uiso 1 1 calc R U . . .
C87 C 0.3623(7) 0.5192(6) 0.1616(7) 0.036(3) Uani 1 1 d . . . . .
H87 H 0.339427 0.475501 0.180775 0.043 Uiso 1 1 calc R U . . .
C88 C 0.3336(7) 0.5604(6) 0.1624(6) 0.029(3) Uani 1 1 d . . . . .
H88 H 0.291107 0.546508 0.182114 0.035 Uiso 1 1 calc R U . . .
N12A N 0.1198(7) 0.5663(14) 0.1218(13) 0.030(4) Uani 0.58(5) 1 d D U P A 2
H12A H 0.074109 0.546164 0.117846 0.036 Uiso 0.58(5) 1 calc R U P A 2
C89A C 0.2612(7) 0.6329(17) 0.129(2) 0.028(4) Uani 0.58(5) 1 d D U P A 2
C90A C 0.2270(9) 0.5739(14) 0.0958(16) 0.029(4) Uani 0.58(5) 1 d D U P A 2
H90A H 0.252277 0.557465 0.074324 0.035 Uiso 0.58(5) 1 calc R U P A 2
C91A C 0.1542(10) 0.5390(13) 0.0951(14) 0.030(4) Uani 0.58(5) 1 d D U P A 2
H91A H 0.128754 0.495804 0.075548 0.036 Uiso 0.58(5) 1 calc R U P A 2
C92A C 0.1518(10) 0.6209(17) 0.1529(14) 0.034(4) Uani 0.58(5) 1 d D U P A 2
H92A H 0.124833 0.636265 0.173275 0.041 Uiso 0.58(5) 1 calc R U P A 2
C93A C 0.2245(9) 0.6586(15) 0.1581(15) 0.031(4) Uani 0.58(5) 1 d D U P A 2
H93A H 0.247712 0.699594 0.180643 0.037 Uiso 0.58(5) 1 calc R U P A 2
O31 O 0.1402(17) 0.3445(9) 0.6326(9) 0.051(6) Uani 0.68(5) 1 d . U P B 1
H31A H 0.142553 0.369890 0.661419 0.077 Uiso 0.68(5) 1 d R U P B 1
H31B H 0.156453 0.373880 0.604669 0.077 Uiso 0.68(5) 1 d R U P B 1
O34 O 0.2961(11) 0.2944(14) 0.5781(10) 0.091(7) Uani 0.73(3) 1 d . U P C 1
H34A H 0.294051 0.299157 0.541888 0.137 Uiso 0.73(3) 1 d R U P C 1
H34B H 0.340671 0.315297 0.585608 0.137 Uiso 0.73(3) 1 d R U P C 1
O51 O 0.346(2) 0.032(2) 0.3310(17) 0.073(8) Uani 0.48(4) 1 d . U P D 1
H51A H 0.326536 0.013931 0.298768 0.109 Uiso 0.48(4) 1 d R U P D 1
H51B H 0.321566 0.051111 0.343308 0.109 Uiso 0.48(4) 1 d R U P D 1
O52 O 0.3571(13) 0.0412(11) 0.5238(11) 0.106(8) Uani 0.72(2) 1 d . U P E 1
H52A H 0.337386 -0.003653 0.517713 0.160 Uiso 0.72(2) 1 d R U P E 1
H52B H 0.363446 0.049207 0.559793 0.160 Uiso 0.72(2) 1 d R U P E 1
O58 O 0.6516(15) -0.0227(17) 0.4363(19) 0.083(9) Uani 0.54(4) 1 d . U P F 1
H58A H 0.687716 -0.005154 0.413952 0.124 Uiso 0.54(4) 1 d R U P F 1
H58B H 0.634026 -0.067814 0.433632 0.124 Uiso 0.54(4) 1 d R U P F 1
O31A O 0.106(3) 0.341(2) 0.620(2) 0.056(9) Uani 0.32(5) 1 d . U P B 2
H31C H 0.133456 0.368594 0.594380 0.084 Uiso 0.32(5) 1 d R U P B 2
H31D H 0.119426 0.365434 0.651110 0.084 Uiso 0.32(5) 1 d R U P B 2
O34A O 0.310(3) 0.349(4) 0.567(3) 0.087(10) Uani 0.27(3) 1 d . U P C 2
H34C H 0.315400 0.340997 0.532490 0.131 Uiso 0.27(3) 1 d R U P C 2
H34D H 0.350510 0.364637 0.582800 0.131 Uiso 0.27(3) 1 d R U P C 2
O51A O 0.3184(19) -0.001(2) 0.3483(16) 0.074(8) Uani 0.52(4) 1 d . U P D 2
H51C H 0.307926 0.031610 0.352006 0.111 Uiso 0.52(4) 1 d R U P D 2
H51D H 0.301916 -0.019480 0.315366 0.111 Uiso 0.52(4) 1 d R U P D 2
O52A O 0.310(3) 0.006(3) 0.571(3) 0.098(11) Uani 0.28(2) 1 d . U P E 2
H52C H 0.318868 0.012486 0.606929 0.147 Uiso 0.28(2) 1 d R U P E 2
H52D H 0.293888 -0.039064 0.566399 0.147 Uiso 0.28(2) 1 d R U P E 2
O58A O 0.6547(18) -0.0304(19) 0.395(2) 0.080(9) Uani 0.46(4) 1 d . U P F 2
H58C H 0.698838 -0.009294 0.386537 0.120 Uiso 0.46(4) 1 d R U P F 2
H58D H 0.643778 -0.073624 0.401767 0.120 Uiso 0.46(4) 1 d R U P F 2

loop_
_atom_site_aniso_label
_atom_site_aniso_U_11
_atom_site_aniso_U_22
_atom_site_aniso_U_33
_atom_site_aniso_U_23
_atom_site_aniso_U_13
_atom_site_aniso_U_12
S1 0.0373(17) 0.0179(14) 0.041(2) 0.0023(13) 0.0055(15) 0.0102(13)
S2 0.0370(18) 0.0406(19) 0.050(3) 0.0009(17) 0.0011(16) 0.0267(16)
S3 0.0157(14) 0.0366(17) 0.046(2) 0.0095(16) -0.0001(13) 0.0052(13)
O1 0.031(5) 0.024(5) 0.094(10) 0.001(5) 0.008(5) 0.008(4)
O2 0.056(6) 0.028(5) 0.044(7) -0.006(4) -0.007(5) 0.018(5)
O3 0.057(6) 0.025(4) 0.040(7) -0.005(4) 0.016(5) 0.012(4)
O4 0.050(6) 0.059(7) 0.045(8) 0.001(5) -0.012(5) 0.032(6)
O5 0.063(7) 0.100(10) 0.044(8) 0.019(7) 0.018(6) 0.057(7)
O6 0.057(7) 0.040(6) 0.106(12) -0.014(6) -0.014(7) 0.036(6)
O7 0.028(5) 0.034(5) 0.095(11) 0.020(6) 0.000(5) 0.005(4)
O8 0.031(5) 0.060(7) 0.049(8) 0.019(6) -0.009(5) 0.006(5)
O9 0.020(4) 0.054(6) 0.059(8) 0.003(5) 0.004(5) 0.010(4)
C16 0.010(5) 0.021(5) 0.033(8) -0.002(5) 0.000(4) 0.006(4)
C17 0.022(5) 0.020(5) 0.026(7) 0.011(5) 0.003(5) 0.016(4)
C18 0.018(5) 0.016(5) 0.028(7) -0.004(4) 0.005(5) 0.004(4)
C19 0.010(5) 0.025(6) 0.041(9) -0.001(5) 0.004(5) 0.006(4)
C20 0.028(6) 0.026(6) 0.019(7) 0.001(5) 0.000(5) 0.017(5)
C21 0.018(5) 0.022(5) 0.017(6) -0.004(4) 0.003(4) 0.008(4)
C22 0.020(5) 0.028(6) 0.032(8) 0.001(5) 0.002(5) 0.018(5)
C23 0.037(7) 0.021(6) 0.039(9) -0.002(5) 0.001(6) 0.014(5)
C24 0.043(8) 0.014(6) 0.061(11) -0.005(6) -0.005(7) 0.013(5)
C25 0.039(7) 0.020(6) 0.034(9) -0.010(5) -0.004(6) 0.014(5)
C26 0.024(6) 0.022(6) 0.029(8) -0.009(5) -0.008(5) 0.008(5)
C27 0.018(5) 0.021(6) 0.059(10) 0.001(6) 0.003(6) 0.007(5)
C28 0.026(6) 0.012(5) 0.049(9) 0.006(5) 0.006(5) 0.012(4)
C29 0.008(5) 0.023(6) 0.075(12) 0.010(6) 0.009(6) 0.002(4)
C30 0.020(6) 0.024(6) 0.102(15) 0.018(7) 0.008(7) 0.009(5)
C31 0.032(7) 0.043(8) 0.042(10) 0.002(6) -0.007(6) 0.023(6)
C32 0.035(7) 0.015(5) 0.065(11) 0.002(6) 0.002(7) 0.011(5)
C33 0.028(6) 0.020(6) 0.066(11) 0.006(6) 0.004(6) 0.017(5)
C34 0.020(5) 0.016(5) 0.030(8) 0.001(5) 0.004(5) 0.007(4)
C35 0.017(6) 0.025(6) 0.070(12) -0.010(6) -0.004(6) 0.009(5)
C36 0.016(5) 0.024(6) 0.038(9) -0.002(5) -0.004(5) 0.002(5)
C37 0.025(6) 0.032(6) 0.028(8) -0.006(5) -0.001(5) 0.013(5)
C38 0.025(6) 0.036(7) 0.045(9) 0.004(6) 0.006(6) 0.019(5)
C39 0.018(5) 0.029(6) 0.043(9) -0.003(6) 0.006(5) 0.009(5)
S4 0.044(2) 0.0204(15) 0.061(3) -0.0002(16) 0.0037(18) 0.0110(14)
S5 0.045(2) 0.047(2) 0.050(3) 0.0060(18) 0.0037(17) 0.0372(18)
S6 0.0205(14) 0.0275(15) 0.040(2) -0.0021(13) -0.0001(13) 0.0111(12)
O10 0.081(8) 0.024(5) 0.049(8) -0.002(5) -0.011(6) 0.018(5)
O11 0.107(10) 0.041(6) 0.037(7) 0.006(5) -0.002(7) 0.044(6)
O12 0.035(6) 0.025(5) 0.138(14) -0.007(7) 0.013(7) -0.004(4)
O13 0.041(6) 0.056(6) 0.081(10) 0.001(6) 0.014(6) 0.037(5)
O14 0.058(7) 0.048(6) 0.072(9) -0.011(6) -0.007(6) 0.040(6)
O15 0.091(9) 0.101(10) 0.075(10) 0.048(8) 0.043(8) 0.087(9)
O16 0.035(5) 0.032(5) 0.045(7) -0.011(4) 0.000(4) 0.009(4)
O17 0.026(5) 0.052(6) 0.042(7) 0.003(5) 0.001(4) 0.009(4)
O18 0.023(4) 0.030(5) 0.068(8) 0.003(5) -0.002(4) 0.016(4)
C55 0.023(5) 0.006(4) 0.019(7) -0.005(4) -0.005(4) 0.002(4)
C56 0.016(5) 0.016(5) 0.034(8) 0.009(5) 0.001(5) 0.007(4)
C57 0.017(5) 0.018(5) 0.024(7) 0.002(4) 0.007(4) 0.014(4)
C58 0.016(5) 0.014(5) 0.026(7) -0.001(4) 0.000(4) 0.005(4)
C59 0.015(5) 0.022(5) 0.020(7) -0.003(4) 0.001(4) 0.007(4)
C60 0.024(5) 0.015(5) 0.022(7) -0.001(4) -0.003(5) 0.011(4)
C61 0.019(5) 0.007(4) 0.037(8) -0.006(4) 0.003(5) 0.006(4)
C62 0.027(6) 0.018(5) 0.048(9) -0.007(5) 0.003(5) 0.014(5)
C63 0.029(6) 0.014(5) 0.052(10) -0.002(5) 0.007(6) 0.009(5)
C64 0.023(6) 0.021(6) 0.053(10) -0.006(6) 0.002(6) 0.007(5)
C65 0.024(6) 0.027(6) 0.046(10) 0.000(6) 0.007(6) 0.001(5)
C66 0.020(6) 0.029(6) 0.055(10) -0.002(6) 0.003(6) 0.012(5)
C67 0.020(5) 0.016(5) 0.051(9) 0.005(5) 0.001(5) 0.015(4)
C68 0.024(6) 0.026(6) 0.046(9) 0.001(5) 0.005(6) 0.018(5)
C69 0.023(6) 0.030(6) 0.045(9) -0.004(6) -0.002(5) 0.018(5)
C70 0.028(6) 0.025(6) 0.037(9) 0.005(5) 0.002(5) 0.015(5)
C71 0.037(7) 0.023(6) 0.049(10) -0.002(6) 0.002(6) 0.018(5)
C72 0.029(6) 0.023(6) 0.025(7) -0.006(5) -0.008(5) 0.013(5)
C73 0.008(4) 0.011(4) 0.034(7) -0.005(4) -0.003(4) 0.003(4)
C74 0.015(5) 0.013(5) 0.037(8) 0.012(5) 0.005(5) 0.002(4)
C75 0.033(6) 0.029(6) 0.027(8) 0.011(5) 0.006(5) 0.018(5)
C76 0.016(5) 0.027(6) 0.033(8) 0.003(5) 0.003(5) 0.006(5)
C77 0.026(6) 0.036(7) 0.047(10) 0.017(6) 0.008(6) 0.018(6)
C78 0.018(5) 0.019(6) 0.072(12) 0.014(6) 0.006(6) 0.008(5)
S7 0.0339(16) 0.0235(15) 0.044(2) 0.0024(14) -0.0034(15) 0.0109(13)
S8 0.0374(17) 0.0361(17) 0.033(2) -0.0003(14) 0.0004(14) 0.0258(15)
S9 0.0217(15) 0.0427(19) 0.057(3) -0.0134(18) 0.0014(15) 0.0113(14)
O19 0.026(5) 0.035(5) 0.065(8) 0.002(5) -0.004(5) 0.011(4)
O20 0.055(6) 0.033(5) 0.058(8) -0.016(5) -0.002(6) 0.019(5)
O21 0.057(6) 0.022(5) 0.059(8) -0.010(5) -0.018(5) 0.015(4)
O22 0.040(5) 0.044(5) 0.048(7) 0.005(5) 0.012(5) 0.027(5)
O23 0.042(5) 0.033(5) 0.047(7) -0.003(4) -0.005(5) 0.022(4)
O24 0.043(5) 0.044(5) 0.043(7) -0.005(5) -0.008(5) 0.030(5)
O25 0.029(5) 0.073(8) 0.061(9) 0.026(6) 0.010(5) 0.021(5)
O26 0.038(6) 0.078(8) 0.069(9) 0.001(7) 0.003(5) 0.040(6)
O27 0.021(5) 0.071(8) 0.095(11) -0.043(7) -0.011(6) 0.011(5)
C94 0.019(5) 0.021(6) 0.037(8) 0.005(5) 0.002(5) 0.006(4)
C95 0.016(5) 0.033(6) 0.025(7) 0.004(5) 0.002(5) 0.009(5)
C96 0.017(5) 0.021(5) 0.027(7) 0.001(5) -0.002(5) 0.009(4)
C97 0.021(5) 0.015(5) 0.031(8) -0.001(5) -0.005(5) 0.006(4)
C98 0.022(5) 0.029(6) 0.025(7) -0.001(5) -0.005(5) 0.013(5)
C99 0.027(6) 0.024(6) 0.031(8) 0.004(5) 0.004(5) 0.013(5)
C100 0.028(6) 0.011(5) 0.048(9) 0.007(5) -0.003(6) 0.009(5)
C101 0.026(6) 0.027(6) 0.051(10) 0.015(6) 0.002(6) 0.019(5)
C102 0.029(7) 0.033(7) 0.069(12) 0.009(7) -0.007(7) 0.019(6)
C103 0.037(7) 0.035(7) 0.041(10) 0.002(6) -0.001(6) 0.021(6)
C104 0.040(8) 0.026(6) 0.056(11) 0.006(6) -0.009(7) 0.014(6)
C105 0.025(6) 0.033(7) 0.044(9) -0.001(6) -0.008(6) 0.018(5)
C106 0.024(6) 0.024(5) 0.023(7) 0.002(5) 0.005(5) 0.013(5)
C107 0.022(6) 0.027(6) 0.032(8) 0.000(5) 0.003(5) 0.013(5)
C108 0.025(6) 0.024(6) 0.053(10) -0.002(6) 0.006(6) 0.008(5)
C109 0.030(6) 0.039(7) 0.025(8) 0.007(6) 0.008(5) 0.020(6)
C110 0.042(7) 0.022(6) 0.042(9) 0.011(5) 0.011(6) 0.023(6)
C111 0.021(6) 0.027(6) 0.051(10) 0.013(6) 0.009(5) 0.015(5)
C112 0.020(5) 0.021(5) 0.030(8) 0.003(5) 0.001(5) 0.011(4)
C113 0.022(6) 0.025(6) 0.045(9) -0.007(6) 0.002(5) 0.005(5)
C114 0.019(6) 0.022(6) 0.076(13) -0.024(7) -0.001(6) -0.004(5)
C115 0.021(6) 0.036(7) 0.029(8) -0.012(6) 0.000(5) 0.002(5)
C116 0.030(6) 0.035(7) 0.045(9) -0.010(6) -0.001(6) 0.020(6)
C117 0.021(6) 0.040(7) 0.036(9) -0.004(6) 0.007(5) 0.016(5)
O28 0.149(18) 0.130(17) 0.18(3) 0.026(15) 0.018(16) 0.100(15)
O29 0.19(2) 0.117(15) 0.14(2) 0.021(13) -0.039(16) 0.098(15)
O30 0.103(10) 0.018(5) 0.053(8) 0.001(5) 0.013(7) 0.014(6)
O32 0.077(10) 0.163(16) 0.103(14) 0.051(12) 0.008(9) 0.049(10)
O33 0.040(8) 0.162(18) 0.129(19) -0.018(14) -0.012(9) -0.018(10)
O35 0.063(9) 0.062(8) 0.124(15) 0.009(9) 0.007(9) 0.025(7)
O36 0.072(9) 0.064(8) 0.080(11) 0.015(7) 0.025(8) 0.026(7)
O37 0.089(10) 0.053(7) 0.066(10) 0.012(6) 0.010(8) 0.032(7)
O38 0.049(8) 0.132(14) 0.068(12) 0.028(10) -0.004(7) 0.003(8)
O39 0.046(6) 0.039(6) 0.058(8) -0.003(5) 0.013(5) 0.014(5)
O40 0.063(7) 0.077(8) 0.061(9) -0.007(6) -0.001(6) 0.058(7)
O41 0.043(7) 0.077(9) 0.069(10) 0.005(7) -0.004(6) 0.009(6)
O42 0.039(6) 0.077(8) 0.068(10) 0.016(7) 0.000(6) 0.026(6)
O43 0.063(7) 0.031(5) 0.068(10) 0.000(5) -0.010(6) 0.006(5)
O44 0.070(8) 0.079(9) 0.048(9) 0.007(7) 0.009(6) 0.032(7)
O45 0.097(11) 0.086(10) 0.077(12) -0.006(8) 0.016(8) 0.058(9)
O46 0.025(5) 0.110(10) 0.031(7) 0.010(6) -0.002(4) 0.032(6)
O47 0.085(8) 0.059(7) 0.044(8) -0.006(5) -0.013(6) 0.054(7)
O48 0.059(8) 0.071(8) 0.075(11) 0.008(7) 0.019(7) 0.031(7)
O49 0.049(6) 0.036(5) 0.063(9) 0.002(5) 0.003(6) 0.011(5)
O50 0.057(7) 0.057(7) 0.070(10) -0.012(6) -0.012(6) 0.033(6)
O53 0.134(14) 0.096(11) 0.108(15) 0.006(10) -0.004(11) 0.092(11)
O54 0.103(11) 0.088(10) 0.078(12) 0.005(8) -0.012(9) 0.059(9)
O55 0.173(18) 0.064(9) 0.084(13) -0.012(8) -0.015(12) 0.065(11)
O56 0.145(14) 0.055(8) 0.107(14) -0.001(8) -0.038(11) 0.019(9)
O57 0.18(2) 0.060(10) 0.14(2) 0.017(11) 0.061(16) 0.021(12)
N1 0.020(5) 0.017(4) 0.036(7) 0.004(4) -0.003(4) 0.006(4)
N2 0.051(7) 0.026(6) 0.046(9) -0.003(5) 0.016(6) 0.012(5)
N3 0.055(8) 0.045(7) 0.065(11) -0.009(7) -0.002(7) 0.038(7)
N4 0.040(7) 0.053(8) 0.052(10) 0.029(7) 0.005(6) 0.015(6)
C1 0.024(6) 0.024(6) 0.030(8) 0.012(5) 0.013(5) 0.009(5)
C2 0.043(8) 0.034(7) 0.039(9) -0.001(6) 0.002(6) 0.023(6)
C3 0.047(8) 0.036(7) 0.058(11) 0.011(7) 0.015(7) 0.028(7)
C4 0.034(7) 0.038(8) 0.047(11) -0.002(7) 0.014(7) 0.008(6)
C5 0.024(6) 0.031(6) 0.041(9) -0.004(6) -0.006(6) 0.010(5)
C6 0.025(6) 0.028(6) 0.033(8) 0.004(5) 0.003(5) 0.015(5)
C7 0.025(6) 0.032(6) 0.037(9) 0.000(6) 0.002(5) 0.014(5)
C8 0.031(7) 0.050(8) 0.053(11) 0.009(7) 0.016(7) 0.022(7)
C9 0.040(8) 0.032(7) 0.046(10) 0.007(6) 0.010(7) 0.014(6)
C10 0.037(7) 0.022(6) 0.041(9) 0.010(5) -0.002(6) 0.018(5)
C11 0.019(5) 0.030(6) 0.025(7) 0.008(5) 0.000(5) 0.008(5)
C12 0.035(7) 0.036(7) 0.035(9) 0.003(6) -0.002(6) 0.012(6)
C13 0.026(6) 0.026(6) 0.036(9) 0.012(6) 0.000(6) -0.004(5)
C14 0.043(8) 0.072(11) 0.043(11) 0.001(8) -0.004(7) 0.032(8)
C15 0.033(7) 0.037(7) 0.051(11) 0.012(7) 0.003(7) 0.015(6)
N5 0.025(5) 0.022(5) 0.035(7) 0.006(4) 0.010(4) 0.018(4)
N6 0.034(6) 0.027(6) 0.046(8) 0.002(5) -0.005(5) 0.011(5)
N7 0.038(7) 0.054(8) 0.081(12) 0.020(8) 0.019(7) 0.035(6)
N8 0.026(5) 0.035(6) 0.035(7) -0.008(5) -0.001(5) 0.014(5)
C40 0.026(6) 0.034(6) 0.030(8) 0.002(5) 0.005(5) 0.018(5)
C41 0.031(6) 0.028(6) 0.028(8) 0.002(5) -0.002(5) 0.016(5)
C42 0.032(7) 0.039(7) 0.038(9) 0.006(6) -0.004(6) 0.016(6)
C43 0.023(6) 0.038(7) 0.032(9) 0.003(6) -0.011(5) 0.003(5)
C44 0.026(6) 0.040(7) 0.023(7) 0.009(6) 0.006(5) 0.017(5)
C45 0.026(6) 0.023(6) 0.030(8) -0.001(5) 0.007(5) 0.010(5)
C46 0.027(6) 0.036(7) 0.035(8) 0.004(6) 0.007(5) 0.021(5)
C47 0.036(7) 0.034(7) 0.063(12) 0.019(7) 0.010(7) 0.022(6)
C48 0.039(7) 0.036(7) 0.035(9) 0.000(6) 0.008(6) 0.025(6)
C49 0.024(6) 0.040(7) 0.026(8) 0.003(5) 0.014(5) 0.020(5)
C50 0.014(5) 0.025(6) 0.028(7) -0.007(5) -0.007(4) 0.007(4)
C51 0.026(6) 0.032(6) 0.030(8) -0.010(5) -0.004(5) 0.017(5)
C52 0.028(6) 0.030(6) 0.041(9) -0.012(6) -0.004(6) 0.013(5)
C53 0.035(7) 0.047(8) 0.037(9) -0.011(7) 0.005(6) 0.023(6)
C54 0.033(6) 0.039(7) 0.027(8) -0.002(6) 0.001(5) 0.025(6)
N9 0.017(4) 0.028(5) 0.037(6) -0.002(4) -0.001(4) 0.011(4)
N12 0.022(6) 0.031(8) 0.038(9) 0.000(7) 0.005(6) 0.007(6)
C89 0.020(6) 0.028(6) 0.037(8) 0.006(6) 0.002(6) 0.011(5)
C90 0.020(6) 0.029(7) 0.036(9) 0.002(6) 0.004(6) 0.011(6)
C91 0.022(6) 0.031(7) 0.038(9) -0.002(7) 0.004(6) 0.008(6)
C92 0.020(6) 0.033(8) 0.039(9) 0.001(7) 0.006(6) 0.010(6)
C93 0.022(6) 0.030(8) 0.036(8) 0.002(7) 0.006(6) 0.008(6)
N10 0.030(5) 0.022(5) 0.041(8) 0.007(5) 0.003(5) 0.007(4)
N11 0.048(7) 0.032(6) 0.037(8) -0.013(5) -0.022(6) 0.027(5)
C79 0.012(5) 0.024(6) 0.046(9) 0.000(5) 0.009(5) 0.007(4)
C80 0.025(6) 0.026(6) 0.038(9) -0.003(5) 0.001(5) 0.012(5)
C81 0.035(7) 0.036(7) 0.030(8) 0.002(6) 0.010(6) 0.023(6)
C82 0.026(6) 0.030(6) 0.046(10) 0.001(6) -0.003(6) 0.015(5)
C83 0.020(6) 0.033(6) 0.040(9) -0.007(6) -0.013(5) 0.012(5)
C84 0.032(6) 0.022(6) 0.031(8) -0.004(5) -0.007(5) 0.010(5)
C85 0.023(6) 0.020(5) 0.037(8) -0.004(5) -0.001(5) 0.005(5)
C86 0.016(5) 0.040(7) 0.031(8) -0.001(6) -0.003(5) 0.012(5)
C87 0.039(7) 0.018(6) 0.045(10) -0.010(6) -0.013(6) 0.010(5)
C88 0.034(6) 0.021(6) 0.023(7) 0.000(5) 0.001(5) 0.007(5)
N12A 0.019(5) 0.030(8) 0.037(9) -0.001(6) 0.005(5) 0.010(5)
C89A 0.019(5) 0.028(6) 0.036(8) 0.009(5) 0.003(5) 0.011(5)
C90A 0.019(6) 0.030(6) 0.038(9) 0.002(6) 0.005(6) 0.012(5)
C91A 0.020(6) 0.028(7) 0.037(9) -0.001(6) 0.002(6) 0.007(5)
C92A 0.022(6) 0.033(8) 0.040(8) -0.002(7) 0.007(6) 0.008(5)
C93A 0.022(6) 0.028(7) 0.037(8) 0.004(6) 0.006(6) 0.009(5)
O31 0.078(15) 0.025(6) 0.029(10) -0.005(6) 0.001(9) 0.009(9)
O34 0.077(11) 0.113(16) 0.076(13) -0.007(12) -0.031(9) 0.042(11)
O51 0.077(16) 0.070(16) 0.081(16) -0.019(12) 0.005(12) 0.043(13)
O52 0.121(15) 0.068(11) 0.107(16) -0.001(10) -0.053(12) 0.030(10)
O58 0.066(11) 0.093(13) 0.10(2) 0.038(16) 0.009(15) 0.046(10)
O31A 0.073(17) 0.030(10) 0.038(14) -0.006(10) 0.001(13) 0.006(12)
O34A 0.075(14) 0.111(17) 0.074(16) 0.000(15) -0.040(13) 0.045(14)
O51A 0.070(15) 0.079(16) 0.081(16) -0.011(12) 0.003(12) 0.043(12)
O52A 0.111(17) 0.075(15) 0.107(18) -0.006(14) -0.038(15) 0.045(13)
O58A 0.065(12) 0.087(14) 0.10(2) 0.044(18) 0.004(17) 0.045(11)

loop_
_atom_type_symbol
_atom_type_description
_atom_type_scat_dispersion_real
_atom_type_scat_dispersion_imag
_atom_type_scat_source
C C 0.0033 0.0016 'International Tables Vol C Tables 4.2.6.8 and 6.1.1.4'
H H 0.0000 0.0000 'International Tables Vol C Tables 4.2.6.8 and 6.1.1.4'
N N 0.0061 0.0033 'International Tables Vol C Tables 4.2.6.8 and 6.1.1.4'
O O 0.0106 0.0060 'International Tables Vol C Tables 4.2.6.8 and 6.1.1.4'
S S 0.1246 0.1234 'International Tables Vol C Tables 4.2.6.8 and 6.1.1.4'

loop_
_geom_angle_atom_site_label_1
_geom_angle_atom_site_label_2
_geom_angle_atom_site_label_3
_geom_angle
_geom_angle_site_symmetry_1
_geom_angle_site_symmetry_3
_geom_angle_publ_flag
O1 S1 O2 115.0(7) . . ?
O1 S1 O3 112.0(7) . . ?
O1 S1 C25 107.2(6) . . ?
O2 S1 O3 110.7(7) . . ?
O2 S1 C25 105.0(6) . . ?
O3 S1 C25 106.3(6) . . ?
O4 S2 C31 103.2(7) . . ?
O5 S2 O4 114.1(7) . . ?
O5 S2 O6 111.1(9) . . ?
O5 S2 C31 108.1(7) . . ?
O6 S2 O4 113.5(7) . . ?
O6 S2 C31 106.0(6) . . ?
O7 S3 O8 111.7(8) . . ?
O7 S3 O9 114.1(7) . . ?
O7 S3 C37 107.0(6) . . ?
O8 S3 C37 106.9(6) . . ?
O9 S3 O8 111.4(7) . . ?
O9 S3 C37 105.2(6) . . ?
C17 C16 C21 117.9(10) . . ?
C17 C16 C22 120.8(9) . . ?
C21 C16 C22 121.3(9) . . ?
C16 C17 H17 119.1 . . ?
C18 C17 C16 121.7(10) . . ?
C18 C17 H17 119.1 . . ?
C17 C18 C19 117.7(10) . . ?
C17 C18 C28 123.6(10) . . ?
C19 C18 C28 118.6(9) . . ?
C18 C19 H19 118.7 . . ?
C20 C19 C18 122.6(11) . . ?
C20 C19 H19 118.7 . . ?
C19 C20 C21 117.6(10) . . ?
C19 C20 C34 121.7(10) . . ?
C21 C20 C34 120.7(10) . . ?
C16 C21 H21 118.7 . . ?
C20 C21 C16 122.5(10) . . ?
C20 C21 H21 118.7 . . ?
C23 C22 C16 122.0(11) . . ?
C23 C22 C27 116.4(11) . . ?
C27 C22 C16 121.5(10) . . ?
C22 C23 H23 118.4 . . ?
C22 C23 C24 123.2(13) . . ?
C24 C23 H23 118.4 . . ?
C23 C24 H24 120.7 . . ?
C23 C24 C25 118.7(13) . . ?
C25 C24 H24 120.7 . . ?
C24 C25 S1 118.1(10) . . ?
C26 C25 S1 122.0(10) . . ?
C26 C25 C24 119.3(11) . . ?
C25 C26 H26 120.0 . . ?
C25 C26 C27 120.0(11) . . ?
C27 C26 H26 120.0 . . ?
C22 C27 H27 119.0 . . ?
C26 C27 C22 122.0(11) . . ?
C26 C27 H27 119.0 . . ?
C29 C28 C18 118.7(10) . . ?
C33 C28 C18 123.8(11) . . ?
C33 C28 C29 117.5(11) . . ?
C28 C29 H29 119.3 . . ?
C30 C29 C28 121.3(12) . . ?
C30 C29 H29 119.3 . . ?
C29 C30 H30 120.5 . . ?
C29 C30 C31 119.1(12) . . ?
C31 C30 H30 120.5 . . ?
C30 C31 S2 119.2(11) . . ?
C32 C31 S2 120.8(11) . . ?
C32 C31 C30 120.0(12) . . ?
C31 C32 H32 119.6 . . ?
C31 C32 C33 120.7(12) . . ?
C33 C32 H32 119.6 . . ?
C28 C33 C32 121.1(12) . . ?
C28 C33 H33 119.4 . . ?
C32 C33 H33 119.4 . . ?
C35 C34 C20 118.8(10) . . ?
C39 C34 C20 124.8(10) . . ?
C39 C34 C35 116.5(10) . . ?
C34 C35 H35 119.5 . . ?
C36 C35 C34 121.0(12) . . ?
C36 C35 H35 119.5 . . ?
C35 C36 H36 120.0 . . ?
C35 C36 C37 120.1(12) . . ?
C37 C36 H36 120.0 . . ?
C36 C37 S3 117.7(9) . . ?
C38 C37 S3 123.2(9) . . ?
C38 C37 C36 119.0(11) . . ?
C37 C38 H38 119.7 . . ?
C39 C38 C37 120.6(12) . . ?
C39 C38 H38 119.7 . . ?
C34 C39 H39 118.7 . . ?
C38 C39 C34 122.5(12) . . ?
C38 C39 H39 118.7 . . ?
O10 S4 O11 112.8(7) . . ?
O10 S4 C64 105.7(7) . . ?
O11 S4 C64 105.3(7) . . ?
O12 S4 O10 113.6(8) . . ?
O12 S4 O11 111.3(9) . . ?
O12 S4 C64 107.4(6) . . ?
O13 S5 O14 109.8(7) . . ?
O13 S5 C70 106.7(6) . . ?
O14 S5 C70 106.7(6) . . ?
O15 S5 O13 112.5(8) . . ?
O15 S5 O14 113.9(9) . . ?
O15 S5 C70 106.8(7) . . ?
O16 S6 O17 112.9(6) . . ?
O16 S6 O18 111.9(6) . . ?
O16 S6 C76 107.0(6) . . ?
O17 S6 C76 106.9(6) . . ?
O18 S6 O17 111.6(6) . . ?
O18 S6 C76 106.1(5) . . ?
C56 C55 C61 120.3(9) . . ?
C60 C55 C56 118.9(9) . . ?
C60 C55 C61 120.7(9) . . ?
C55 C56 H56 119.8 . . ?
C57 C56 C55 120.3(9) . . ?
C57 C56 H56 119.8 . . ?
C56 C57 C67 118.6(9) . . ?
C58 C57 C56 119.3(9) . . ?
C58 C57 C67 122.0(9) . . ?
C57 C58 H58 118.7 . . ?
C57 C58 C59 122.6(9) . . ?
C59 C58 H58 118.7 . . ?
C58 C59 C60 117.3(9) . . ?
C58 C59 C73 122.2(9) . . ?
C60 C59 C73 120.6(9) . . ?
C55 C60 C59 121.6(10) . . ?
C55 C60 H60 119.2 . . ?
C59 C60 H60 119.2 . . ?
C62 C61 C55 121.6(10) . . ?
C66 C61 C55 122.4(10) . . ?
C66 C61 C62 116.0(10) . . ?
C61 C62 H62 119.6 . . ?
C63 C62 C61 120.7(11) . . ?
C63 C62 H62 119.6 . . ?
C62 C63 H63 120.5 . . ?
C64 C63 C62 119.1(11) . . ?
C64 C63 H63 120.5 . . ?
C63 C64 S4 118.6(9) . . ?
C63 C64 C65 121.1(11) . . ?
C65 C64 S4 120.2(10) . . ?
C64 C65 H65 120.2 . . ?
C66 C65 C64 119.5(12) . . ?
C66 C65 H65 120.2 . . ?
C61 C66 H66 118.2 . . ?
C65 C66 C61 123.5(12) . . ?
C65 C66 H66 118.2 . . ?
C68 C67 C57 120.9(10) . . ?
C72 C67 C57 121.9(10) . . ?
C72 C67 C68 117.2(10) . . ?
C67 C68 H68 120.7 . . ?
C69 C68 C67 118.6(11) . . ?
C69 C68 H68 120.7 . . ?
C68 C69 H69 118.8 . . ?
C70 C69 C68 122.4(11) . . ?
C70 C69 H69 118.8 . . ?
C69 C70 S5 119.0(9) . . ?
C69 C70 C71 118.7(11) . . ?
C71 C70 S5 122.3(10) . . ?
C70 C71 H71 119.7 . . ?
C72 C71 C70 120.6(12) . . ?
C72 C71 H71 119.7 . . ?
C67 C72 H72 118.9 . . ?
C71 C72 C67 122.3(11) . . ?
C71 C72 H72 118.9 . . ?
C74 C73 C59 122.5(10) . . ?
C74 C73 C78 117.1(9) . . ?
C78 C73 C59 120.3(10) . . ?
C73 C74 H74 119.6 . . ?
C75 C74 C73 120.8(10) . . ?
C75 C74 H74 119.6 . . ?
C74 C75 H75 120.2 . . ?
C74 C75 C76 119.7(11) . . ?
C76 C75 H75 120.2 . . ?
C75 C76 S6 118.7(9) . . ?
C77 C76 S6 120.1(10) . . ?
C77 C76 C75 121.2(11) . . ?
C76 C77 H77 120.4 . . ?
C76 C77 C78 119.2(11) . . ?
C78 C77 H77 120.4 . . ?
C73 C78 H78 119.0 . . ?
C77 C78 C73 121.9(11) . . ?
C77 C78 H78 119.0 . . ?
O19 S7 O20 115.3(7) . . ?
O19 S7 O21 112.9(7) . . ?
O19 S7 C103 105.8(6) . . ?
O20 S7 O21 111.9(7) . . ?
O20 S7 C103 104.2(7) . . ?
O21 S7 C103 105.6(6) . . ?
O22 S8 C109 105.1(6) . . ?
O23 S8 O22 111.1(6) . . ?
O23 S8 C109 107.5(6) . . ?
O24 S8 O22 113.7(6) . . ?
O24 S8 O23 113.4(6) . . ?
O24 S8 C109 105.4(6) . . ?
O25 S9 C115 106.5(7) . . ?
O26 S9 O25 113.3(7) . . ?
O26 S9 C115 105.9(7) . . ?
O27 S9 O25 110.8(8) . . ?
O27 S9 O26 113.0(8) . . ?
O27 S9 C115 106.8(6) . . ?
C95 C94 C99 117.8(10) . . ?
C95 C94 C100 121.1(10) . . ?
C99 C94 C100 121.1(11) . . ?
C94 C95 H95 119.3 . . ?
C94 C95 C96 121.5(10) . . ?
C96 C95 H95 119.3 . . ?
C95 C96 C106 119.9(10) . . ?
C97 C96 C95 119.5(10) . . ?
C97 C96 C106 120.4(10) . . ?
C96 C97 H97 120.0 . . ?
C96 C97 C98 119.9(10) . . ?
C98 C97 H97 120.0 . . ?
C97 C98 C112 119.7(10) . . ?
C99 C98 C97 118.2(10) . . ?
C99 C98 C112 122.1(10) . . ?
C94 C99 H99 118.5 . . ?
C98 C99 C94 123.0(11) . . ?
C98 C99 H99 118.5 . . ?
C101 C100 C94 122.4(11) . . ?
C101 C100 C105 116.4(10) . . ?
C105 C100 C94 121.0(11) . . ?
C100 C101 H101 119.0 . . ?
C102 C101 C100 122.0(12) . . ?
C102 C101 H101 119.0 . . ?
C101 C102 H102 119.9 . . ?
C101 C102 C103 120.1(12) . . ?
C103 C102 H102 119.9 . . ?
C102 C103 S7 121.5(11) . . ?
C102 C103 C104 121.7(13) . . ?
C104 C103 S7 116.7(10) . . ?
C103 C104 H104 121.3 . . ?
C105 C104 C103 117.3(13) . . ?
C105 C104 H104 121.3 . . ?
C100 C105 H105 118.9 . . ?
C104 C105 C100 122.3(12) . . ?
C104 C105 H105 118.9 . . ?
C107 C106 C96 120.6(10) . . ?
C107 C106 C111 118.8(11) . . ?
C111 C106 C96 120.6(10) . . ?
C106 C107 H107 118.4 . . ?
C106 C107 C108 123.2(12) . . ?
C108 C107 H107 118.4 . . ?
C107 C108 H108 121.1 . . ?
C107 C108 C109 117.9(12) . . ?
C109 C108 H108 121.1 . . ?
C108 C109 S8 120.3(10) . . ?
C108 C109 C110 120.8(11) . . ?
C110 C109 S8 118.8(9) . . ?
C109 C110 H110 119.9 . . ?
C109 C110 C111 120.2(11) . . ?
C111 C110 H110 119.9 . . ?
C106 C111 H111 120.5 . . ?
C110 C111 C106 119.0(11) . . ?
C110 C111 H111 120.5 . . ?
C113 C112 C98 120.3(11) . . ?
C113 C112 C117 119.4(11) . . ?
C117 C112 C98 120.2(11) . . ?
C112 C113 H113 119.9 . . ?
C114 C113 C112 120.2(12) . . ?
C114 C113 H113 119.9 . . ?
C113 C114 H114 120.3 . . ?
C115 C114 C113 119.4(12) . . ?
C115 C114 H114 120.3 . . ?
C114 C115 S9 121.0(10) . . ?
C114 C115 C116 122.5(11) . . ?
C116 C115 S9 116.4(10) . . ?
C115 C116 H116 121.3 . . ?
C117 C116 C115 117.5(12) . . ?
C117 C116 H116 121.3 . . ?
C112 C117 H117 119.6 . . ?
C116 C117 C112 120.9(12) . . ?
C116 C117 H117 119.6 . . ?
H28A O28 H28B 104.5 . . ?
H28A O28 H52C 136.1 . 2_554 ?
H28B O28 H52C 102.7 . 2_554 ?
H29A O29 H29B 104.5 . . ?
H30A O30 H30B 104.5 . . ?
H32A O32 H32B 104.5 . . ?
H33A O33 H33B 104.6 . . ?
H35A O35 H35B 104.4 . . ?
H36A O36 H36B 104.5 . . ?
H37A O37 H37B 104.5 . . ?
H38A O38 H38B 104.5 . . ?
H39A O39 H39B 104.5 . . ?
H40A O40 H40B 104.5 . . ?
H41A O41 H41B 109.5 . . ?
H42A O42 H42B 104.5 . . ?
H43A O43 H43B 104.5 . . ?
H44A O44 H44B 104.5 . . ?
H45A O45 H45B 104.5 . . ?
H46A O46 H46B 104.5 . . ?
H47A O47 H47B 104.4 . . ?
H48A O48 H48B 104.5 . . ?
H49A O49 H49B 104.5 . . ?
H50A O50 H50B 104.5 . . ?
H53A O53 H53B 104.5 . . ?
H54A O54 H54B 104.5 . . ?
H55A O55 H55B 104.5 . . ?
H56A O56 H56B 104.5 . . ?
H57A O57 H57B 104.5 . . ?
C6 N1 C1 120.2(9) . . ?
C11 N1 C1 120.9(9) . . ?
C11 N1 C6 118.9(9) . . ?
C3 N2 H2 119.4 . . ?
C4 N2 H2 119.4 . . ?
C4 N2 C3 121.3(12) . . ?
C8 N3 H3 118.2 . . ?
C9 N3 H3 118.2 . . ?
C9 N3 C8 123.5(13) . . ?
C13 N4 H4 119.1 . . ?
C14 N4 H4 119.1 . . ?
C14 N4 C13 121.8(13) . . ?
C2 C1 N1 121.2(12) . . ?
C2 C1 C5 120.4(12) . . ?
C5 C1 N1 118.4(11) . . ?
C1 C2 H2A 120.5 . . ?
C1 C2 C3 119.0(14) . . ?
C3 C2 H2A 120.5 . . ?
N2 C3 C2 120.0(14) . . ?
N2 C3 H3A 120.0 . . ?
C2 C3 H3A 120.0 . . ?
N2 C4 H4A 120.1 . . ?
N2 C4 C5 119.9(14) . . ?
C5 C4 H4A 120.1 . . ?
C1 C5 H5 120.4 . . ?
C4 C5 C1 119.2(13) . . ?
C4 C5 H5 120.4 . . ?
C7 C6 N1 121.2(11) . . ?
C7 C6 C10 117.5(11) . . ?
C10 C6 N1 121.2(11) . . ?
C6 C7 H7 119.6 . . ?
C8 C7 C6 120.7(13) . . ?
C8 C7 H7 119.6 . . ?
N3 C8 C7 118.7(13) . . ?
N3 C8 H8 120.6 . . ?
C7 C8 H8 120.6 . . ?
N3 C9 H9 120.0 . . ?
N3 C9 C10 120.1(13) . . ?
C10 C9 H9 120.0 . . ?
C6 C10 C9 119.4(12) . . ?
C6 C10 H10A 120.3 . . ?
C9 C10 H10A 120.3 . . ?
N1 C11 C12 119.8(12) . . ?
N1 C11 C15 121.4(12) . . ?
C12 C11 C15 118.8(12) . . ?
C11 C12 H12B 120.8 . . ?
C13 C12 C11 118.4(14) . . ?
C13 C12 H12B 120.8 . . ?
N4 C13 C12 120.4(14) . . ?
N4 C13 H13 119.8 . . ?
C12 C13 H13 119.8 . . ?
N4 C14 H14 119.8 . . ?
N4 C14 C15 120.4(16) . . ?
C15 C14 H14 119.8 . . ?
C11 C15 H15 119.9 . . ?
C14 C15 C11 120.2(15) . . ?
C14 C15 H15 119.9 . . ?
C40 N5 C45 118.1(9) . . ?
C40 N5 C50 123.1(9) . . ?
C50 N5 C45 118.8(9) . . ?
C42 N6 H6 119.5 . . ?
C42 N6 C43 121.0(12) . . ?
C43 N6 H6 119.5 . . ?
C47 N7 H7A 118.1 . . ?
C47 N7 C48 123.7(12) . . ?
C48 N7 H7A 118.1 . . ?
C52 N8 H8A 118.0 . . ?
C53 N8 H8A 118.0 . . ?
C53 N8 C52 124.0(12) . . ?
N5 C40 C41 119.1(10) . . ?
N5 C40 C44 123.0(11) . . ?
C44 C40 C41 117.9(11) . . ?
C40 C41 H41 121.1 . . ?
C42 C41 C40 117.9(12) . . ?
C42 C41 H41 121.1 . . ?
N6 C42 C41 122.1(14) . . ?
N6 C42 H42 119.0 . . ?
C41 C42 H42 119.0 . . ?
N6 C43 H43 119.8 . . ?
C44 C43 N6 120.4(12) . . ?
C44 C43 H43 119.8 . . ?
C40 C44 H44 119.7 . . ?
C43 C44 C40 120.7(13) . . ?
C43 C44 H44 119.7 . . ?
C46 C45 N5 120.1(11) . . ?
C49 C45 N5 120.5(11) . . ?
C49 C45 C46 119.3(11) . . ?
C45 C46 H46 121.9 . . ?
C47 C46 C45 116.2(13) . . ?
C47 C46 H46 121.9 . . ?
N7 C47 C46 123.0(14) . . ?
N7 C47 H47 118.5 . . ?
C46 C47 H47 118.5 . . ?
N7 C48 H48 121.9 . . ?
N7 C48 C49 116.2(13) . . ?
C49 C48 H48 121.9 . . ?
C45 C49 C48 121.5(13) . . ?
C45 C49 H49 119.3 . . ?
C48 C49 H49 119.3 . . ?
N5 C50 C51 119.4(10) . . ?
C54 C50 N5 121.4(11) . . ?
C54 C50 C51 119.3(10) . . ?
C50 C51 H51 120.8 . . ?
C52 C51 C50 118.4(12) . . ?
C52 C51 H51 120.8 . . ?
N8 C52 C51 120.5(13) . . ?
N8 C52 H52 119.7 . . ?
C51 C52 H52 119.7 . . ?
N8 C53 H53 121.0 . . ?
N8 C53 C54 118.1(13) . . ?
C54 C53 H53 121.0 . . ?
C50 C54 C53 119.7(13) . . ?
C50 C54 H54 120.2 . . ?
C53 C54 H54 120.2 . . ?
C89 N9 C84 119(2) . . ?
C79 N9 C89 119(2) . . ?
C79 N9 C84 121.0(9) . . ?
C79 N9 C89A 123.5(17) . . ?
C89A N9 C84 115.2(16) . . ?
C91 N12 H12 119.1 . . ?
C92 N12 H12 119.1 . . ?
C92 N12 C91 121.9(16) . . ?
C90 C89 N9 119.7(16) . . ?
C90 C89 C93 120.9(16) . . ?
C93 C89 N9 118.6(16) . . ?
C89 C90 H90 121.2 . . ?
C89 C90 C91 117.6(19) . . ?
C91 C90 H90 121.2 . . ?
N12 C91 C90 120.1(19) . . ?
N12 C91 H91 119.9 . . ?
C90 C91 H91 119.9 . . ?
N12 C92 H92 118.8 . . ?
N12 C92 C93 122(2) . . ?
C93 C92 H92 118.8 . . ?
C89 C93 C92 116.2(19) . . ?
C89 C93 H93 121.9 . . ?
C92 C93 H93 121.9 . . ?
C81 N10 H10 118.7 . . ?
C81 N10 C82 122.6(11) . . ?
C82 N10 H10 118.7 . . ?
C86 N11 H11 119.7 . . ?
C86 N11 C87 120.6(11) . . ?
C87 N11 H11 119.7 . . ?
N9 C79 C83 119.7(11) . . ?
C80 C79 N9 122.2(11) . . ?
C80 C79 C83 118.0(11) . . ?
C79 C80 H80 120.2 . . ?
C79 C80 C81 119.6(12) . . ?
C81 C80 H80 120.2 . . ?
N10 C81 C80 121.1(12) . . ?
N10 C81 H81 119.4 . . ?
C80 C81 H81 119.4 . . ?
N10 C82 H82 120.6 . . ?
N10 C82 C83 118.9(12) . . ?
C83 C82 H82 120.6 . . ?
C79 C83 H83 120.1 . . ?
C82 C83 C79 119.7(12) . . ?
C82 C83 H83 120.1 . . ?
C85 C84 N9 121.1(11) . . ?
C85 C84 C88 119.4(12) . . ?
C88 C84 N9 119.5(12) . . ?
C84 C85 H85 121.2 . . ?
C86 C85 C84 117.6(12) . . ?
C86 C85 H85 121.2 . . ?
N11 C86 C85 122.2(12) . . ?
N11 C86 H86 118.9 . . ?
C85 C86 H86 118.9 . . ?
N11 C87 H87 119.3 . . ?
N11 C87 C88 121.4(13) . . ?
C88 C87 H87 119.3 . . ?
C84 C88 H88 120.6 . . ?
C87 C88 C84 118.7(13) . . ?
C87 C88 H88 120.6 . . ?
C91A N12A H12A 119.1 . . ?
C92A N12A H12A 119.1 . . ?
C92A N12A C91A 121.8(15) . . ?
C90A C89A N9 120.0(14) . . ?
C90A C89A C93A 121.2(14) . . ?
C93A C89A N9 118.8(14) . . ?
C89A C90A H90A 121.2 . . ?
C89A C90A C91A 117.7(18) . . ?
C91A C90A H90A 121.2 . . ?
N12A C91A C90A 120.1(18) . . ?
N12A C91A H91A 119.9 . . ?
C90A C91A H91A 119.9 . . ?
N12A C92A H92A 118.7 . . ?
N12A C92A C93A 122.6(19) . . ?
C93A C92A H92A 118.7 . . ?
C89A C93A C92A 116.3(18) . . ?
C89A C93A H93A 121.8 . . ?
C92A C93A H93A 121.8 . . ?
H31A O31 H31B 104.5 . . ?
H34A O34 H34B 104.5 . . ?
H51A O51 H51B 104.5 . . ?
H52A O52 H52B 109.4 . . ?
H58A O58 H58B 104.5 . . ?
H31C O31A H31D 104.5 . . ?
H34C O34A H34D 104.5 . . ?
H51C O51A H51D 104.5 . . ?
H52C O52A H52D 104.6 . . ?
H58C O58A H58D 104.5 . . ?

loop_
_geom_bond_atom_site_label_1
_geom_bond_atom_site_label_2
_geom_bond_distance
_geom_bond_site_symmetry_2
_geom_bond_publ_flag
S1 O1 1.458(10) . ?
S1 O2 1.459(11) . ?
S1 O3 1.473(10) . ?
S1 C25 1.768(12) . ?
S2 O4 1.442(11) . ?
S2 O5 1.417(12) . ?
S2 O6 1.437(11) . ?
S2 C31 1.774(13) . ?
S3 O7 1.432(11) . ?
S3 O8 1.470(11) . ?
S3 O9 1.441(12) . ?
S3 C37 1.749(12) . ?
C16 C17 1.408(14) . ?
C16 C21 1.410(14) . ?
C16 C22 1.456(15) . ?
C17 H17 0.9500 . ?
C17 C18 1.402(14) . ?
C18 C19 1.421(14) . ?
C18 C28 1.475(15) . ?
C19 H19 0.9500 . ?
C19 C20 1.389(15) . ?
C20 C21 1.402(15) . ?
C20 C34 1.444(15) . ?
C21 H21 0.9500 . ?
C22 C23 1.369(17) . ?
C22 C27 1.419(16) . ?
C23 H23 0.9500 . ?
C23 C24 1.373(16) . ?
C24 H24 0.9500 . ?
C24 C25 1.428(19) . ?
C25 C26 1.364(17) . ?
C26 H26 0.9500 . ?
C26 C27 1.377(16) . ?
C27 H27 0.9500 . ?
C28 C29 1.437(16) . ?
C28 C33 1.366(15) . ?
C29 H29 0.9500 . ?
C29 C30 1.363(18) . ?
C30 H30 0.9500 . ?
C30 C31 1.418(18) . ?
C31 C32 1.348(19) . ?
C32 H32 0.9500 . ?
C32 C33 1.407(17) . ?
C33 H33 0.9500 . ?
C34 C35 1.437(16) . ?
C34 C39 1.402(16) . ?
C35 H35 0.9500 . ?
C35 C36 1.394(15) . ?
C36 H36 0.9500 . ?
C36 C37 1.411(17) . ?
C37 C38 1.392(18) . ?
C38 H38 0.9500 . ?
C38 C39 1.377(16) . ?
C39 H39 0.9500 . ?
S4 O10 1.448(13) . ?
S4 O11 1.460(12) . ?
S4 O12 1.441(12) . ?
S4 C64 1.783(12) . ?
S5 O13 1.437(11) . ?
S5 O14 1.475(13) . ?
S5 O15 1.408(12) . ?
S5 C70 1.756(12) . ?
S6 O16 1.432(10) . ?
S6 O17 1.476(11) . ?
S6 O18 1.473(9) . ?
S6 C76 1.772(11) . ?
C55 C56 1.401(15) . ?
C55 C60 1.393(15) . ?
C55 C61 1.479(13) . ?
C56 H56 0.9500 . ?
C56 C57 1.394(14) . ?
C57 C58 1.383(14) . ?
C57 C67 1.495(13) . ?
C58 H58 0.9500 . ?
C58 C59 1.383(15) . ?
C59 C60 1.416(14) . ?
C59 C73 1.468(13) . ?
C60 H60 0.9500 . ?
C61 C62 1.425(14) . ?
C61 C66 1.395(16) . ?
C62 H62 0.9500 . ?
C62 C63 1.407(15) . ?
C63 H63 0.9500 . ?
C63 C64 1.373(18) . ?
C64 C65 1.380(18) . ?
C65 H65 0.9500 . ?
C65 C66 1.351(17) . ?
C66 H66 0.9500 . ?
C67 C68 1.420(16) . ?
C67 C72 1.413(16) . ?
C68 H68 0.9500 . ?
C68 C69 1.406(15) . ?
C69 H69 0.9500 . ?
C69 C70 1.370(18) . ?
C70 C71 1.389(18) . ?
C71 H71 0.9500 . ?
C71 C72 1.358(16) . ?
C72 H72 0.9500 . ?
C73 C74 1.410(14) . ?
C73 C78 1.423(15) . ?
C74 H74 0.9500 . ?
C74 C75 1.399(16) . ?
C75 H75 0.9500 . ?
C75 C76 1.402(16) . ?
C76 C77 1.370(17) . ?
C77 H77 0.9500 . ?
C77 C78 1.394(16) . ?
C78 H78 0.9500 . ?
S7 O19 1.433(10) . ?
S7 O20 1.449(11) . ?
S7 O21 1.451(12) . ?
S7 C103 1.793(14) . ?
S8 O22 1.497(11) . ?
S8 O23 1.441(11) . ?
S8 O24 1.426(10) . ?
S8 C109 1.790(13) . ?
S9 O25 1.481(12) . ?
S9 O26 1.460(12) . ?
S9 O27 1.437(12) . ?
S9 C115 1.786(12) . ?
C94 C95 1.393(16) . ?
C94 C99 1.402(16) . ?
C94 C100 1.479(15) . ?
C95 H95 0.9500 . ?
C95 C96 1.392(16) . ?
C96 C97 1.392(15) . ?
C96 C106 1.502(15) . ?
C97 H97 0.9500 . ?
C97 C98 1.437(16) . ?
C98 C99 1.361(16) . ?
C98 C112 1.491(15) . ?
C99 H99 0.9500 . ?
C100 C101 1.416(15) . ?
C100 C105 1.418(17) . ?
C101 H101 0.9500 . ?
C101 C102 1.344(18) . ?
C102 H102 0.9500 . ?
C102 C103 1.376(19) . ?
C103 C104 1.401(19) . ?
C104 H104 0.9500 . ?
C104 C105 1.385(18) . ?
C105 H105 0.9500 . ?
C106 C107 1.359(16) . ?
C106 C111 1.404(16) . ?
C107 H107 0.9500 . ?
C107 C108 1.377(17) . ?
C108 H108 0.9500 . ?
C108 C109 1.380(18) . ?
C109 C110 1.382(17) . ?
C110 H110 0.9500 . ?
C110 C111 1.391(16) . ?
C111 H111 0.9500 . ?
C112 C113 1.387(17) . ?
C112 C117 1.393(16) . ?
C113 H113 0.9500 . ?
C113 C114 1.378(17) . ?
C114 H114 0.9500 . ?
C114 C115 1.352(19) . ?
C115 C116 1.401(17) . ?
C116 H116 0.9500 . ?
C116 C117 1.378(17) . ?
C117 H117 0.9500 . ?
O28 H28A 0.8700 . ?
O28 H28B 0.8705 . ?
O28 H52C 1.14(7) 2_554 ?
O29 H29A 0.8696 . ?
O29 H29B 0.8704 . ?
O30 H30A 0.8696 . ?
O30 H30B 0.8700 . ?
O32 H32A 0.8703 . ?
O32 H32B 0.8700 . ?
O33 H33A 0.8693 . ?
O33 H33B 0.8695 . ?
O35 H35A 0.8698 . ?
O35 H35B 0.8702 . ?
O36 H36A 0.8704 . ?
O36 H36B 0.8700 . ?
O37 H37A 0.8705 . ?
O37 H37B 0.8694 . ?
O38 H38A 0.8701 . ?
O38 H38B 0.8704 . ?
O39 H39A 0.8699 . ?
O39 H39B 0.8699 . ?
O40 H40A 0.8699 . ?
O40 H40B 0.8704 . ?
O41 H41A 0.8707 . ?
O41 H41B 0.8699 . ?
O42 H42A 0.8696 . ?
O42 H42B 0.8701 . ?
O43 H43A 0.8698 . ?
O43 H43B 0.8696 . ?
O44 H44A 0.8695 . ?
O44 H44B 0.8702 . ?
O45 H45A 0.8695 . ?
O45 H45B 0.8704 . ?
O46 H46A 0.8696 . ?
O46 H46B 0.8701 . ?
O47 H47A 0.8706 . ?
O47 H47B 0.8701 . ?
O48 H48A 0.8705 . ?
O48 H48B 0.8700 . ?
O49 H49A 0.8699 . ?
O49 H49B 0.8707 . ?
O50 H50A 0.8696 . ?
O50 H50B 0.8705 . ?
O53 H53A 0.8707 . ?
O53 H53B 0.8694 . ?
O54 H54A 0.8696 . ?
O54 H54B 0.8699 . ?
O55 H55A 0.8708 . ?
O55 H55B 0.8697 . ?
O56 H56A 0.8695 . ?
O56 H56B 0.8701 . ?
O57 H57A 0.8704 . ?
O57 H57B 0.8693 . ?
N1 C1 1.432(14) . ?
N1 C6 1.413(14) . ?
N1 C11 1.394(14) . ?
N2 H2 0.8800 . ?
N2 C3 1.36(2) . ?
N2 C4 1.33(2) . ?
N3 H3 0.8800 . ?
N3 C8 1.36(2) . ?
N3 C9 1.282(19) . ?
N4 H4 0.8800 . ?
N4 C13 1.36(2) . ?
N4 C14 1.34(2) . ?
C1 C2 1.352(18) . ?
C1 C5 1.387(18) . ?
C2 H2A 0.9500 . ?
C2 C3 1.389(18) . ?
C3 H3A 0.9500 . ?
C4 H4A 0.9500 . ?
C4 C5 1.384(19) . ?
C5 H5 0.9500 . ?
C6 C7 1.389(17) . ?
C6 C10 1.397(17) . ?
C7 H7 0.9500 . ?
C7 C8 1.375(18) . ?
C8 H8 0.9500 . ?
C9 H9 0.9500 . ?
C9 C10 1.407(18) . ?
C10 H10A 0.9500 . ?
C11 C12 1.402(19) . ?
C11 C15 1.411(19) . ?
C12 H12B 0.9500 . ?
C12 C13 1.394(18) . ?
C13 H13 0.9500 . ?
C14 H14 0.9500 . ?
C14 C15 1.36(2) . ?
C15 H15 0.9500 . ?
N5 C40 1.388(15) . ?
N5 C45 1.455(14) . ?
N5 C50 1.405(13) . ?
N6 H6 0.8800 . ?
N6 C42 1.313(18) . ?
N6 C43 1.385(19) . ?
N7 H7A 0.8800 . ?
N7 C47 1.28(2) . ?
N7 C48 1.359(19) . ?
N8 H8A 0.8800 . ?
N8 C52 1.342(17) . ?
N8 C53 1.322(18) . ?
C40 C41 1.443(17) . ?
C40 C44 1.394(17) . ?
C41 H41 0.9500 . ?
C41 C42 1.377(18) . ?
C42 H42 0.9500 . ?
C43 H43 0.9500 . ?
C43 C44 1.340(18) . ?
C44 H44 0.9500 . ?
C45 C46 1.397(18) . ?
C45 C49 1.381(18) . ?
C46 H46 0.9500 . ?
C46 C47 1.391(17) . ?
C47 H47 0.9500 . ?
C48 H48 0.9500 . ?
C48 C49 1.390(16) . ?
C49 H49 0.9500 . ?
C50 C51 1.409(17) . ?
C50 C54 1.390(17) . ?
C51 H51 0.9500 . ?
C51 C52 1.380(17) . ?
C52 H52 0.9500 . ?
C53 H53 0.9500 . ?
C53 C54 1.423(18) . ?
C54 H54 0.9500 . ?
N9 C89 1.444(16) . ?
N9 C79 1.392(15) . ?
N9 C84 1.451(15) . ?
N9 C89A 1.443(15) . ?
N12 H12 0.8800 . ?
N12 C91 1.34(3) . ?
N12 C92 1.29(3) . ?
C89 C90 1.38(2) . ?
C89 C93 1.39(2) . ?
C90 H90 0.9500 . ?
C90 C91 1.39(2) . ?
C91 H91 0.9500 . ?
C92 H92 0.9500 . ?
C92 C93 1.39(2) . ?
C93 H93 0.9500 . ?
N10 H10 0.8800 . ?
N10 C81 1.287(17) . ?
N10 C82 1.361(17) . ?
N11 H11 0.8800 . ?
N11 C86 1.326(17) . ?
N11 C87 1.337(19) . ?
C79 C80 1.375(18) . ?
C79 C83 1.410(16) . ?
C80 H80 0.9500 . ?
C80 C81 1.388(17) . ?
C81 H81 0.9500 . ?
C82 H82 0.9500 . ?
C82 C83 1.377(17) . ?
C83 H83 0.9500 . ?
C84 C85 1.390(18) . ?
C84 C88 1.405(17) . ?
C85 H85 0.9500 . ?
C85 C86 1.365(17) . ?
C86 H86 0.9500 . ?
C87 H87 0.9500 . ?
C87 C88 1.343(18) . ?
C88 H88 0.9500 . ?
N12A H12A 0.8800 . ?
N12A C91A 1.34(3) . ?
N12A C92A 1.28(3) . ?
C89A C90A 1.37(2) . ?
C89A C93A 1.38(2) . ?
C90A H90A 0.9500 . ?
C90A C91A 1.39(2) . ?
C91A H91A 0.9500 . ?
C92A H92A 0.9500 . ?
C92A C93A 1.40(2) . ?
C93A H93A 0.9500 . ?
O31 H31A 0.8689 . ?
O31 H31B 0.8699 . ?
O34 H34A 0.8703 . ?
O34 H34B 0.8702 . ?
O51 H51A 0.8702 . ?
O51 H51B 0.8693 . ?
O52 H52A 0.8698 . ?
O52 H52B 0.8694 . ?
O58 H58A 0.8698 . ?
O58 H58B 0.8697 . ?
O31A H31C 0.8697 . ?
O31A H31D 0.8702 . ?
O34A H34C 0.8700 . ?
O34A H34D 0.8697 . ?
O51A H51C 0.8700 . ?
O51A H51D 0.8703 . ?
O52A H52C 0.8704 . ?
O52A H52D 0.8697 . ?
O58A H58C 0.8698 . ?
O58A H58D 0.8703 . ?

loop_
_geom_hbond_atom_site_label_D
_geom_hbond_atom_site_label_H
_geom_hbond_atom_site_label_A
_geom_hbond_distance_DH
_geom_hbond_distance_HA
_geom_hbond_distance_DA
_geom_hbond_angle_DHA
_geom_hbond_site_symmetry_A
_geom_hbond_publ_flag
C35 H35 O10 0.95 2.56 3.199(17) 124.5 1_445 yes
C104 H104 O58A 0.95 2.32 3.17(4) 148.9 1_565 yes
O28 H28A O11 0.87 1.91 2.77(2) 170.9 3_565 yes
O28 H28B O29 0.87 1.84 2.69(3) 162.8 . yes
O29 H29A O25 0.87 2.03 2.88(2) 165.1 . yes
O29 H29B O7 0.87 2.06 2.87(2) 155.2 3 yes
O30 H30A O2 0.87 1.97 2.829(16) 167.6 . yes
O30 H30B O8 0.87 2.16 2.922(18) 145.2 3 yes
O32 H32A O34 0.87 1.79 2.53(3) 141.5 . yes
O32 H32B O11 0.87 2.10 2.91(2) 155.2 2_655 yes
O33 H33A O32 0.87 1.70 2.57(3) 179.8 . yes
O33 H33B O52 0.87 2.20 2.85(3) 130.3 . yes
O33 H33B O52A 0.87 2.28 3.11(6) 159.4 . yes
O35 H35A O36 0.87 1.78 2.65(2) 175.5 . yes
O35 H35B O15 0.87 2.08 2.936(19) 170.0 3_665 yes
O36 H36A O8 0.87 1.97 2.788(18) 155.7 3 yes
O36 H36B O37 0.87 1.96 2.77(2) 155.2 . yes
O37 H37A O38 0.87 1.84 2.70(2) 167.6 . yes
O37 H37B O14 0.87 1.97 2.830(17) 173.1 3_665 yes
O38 H38A O24 0.87 2.06 2.855(17) 151.9 . yes
O38 H38B O39 0.87 2.01 2.84(2) 159.0 . yes
O39 H39A O18 0.87 1.97 2.805(14) 161.3 . yes
O39 H39B O3 0.87 2.11 2.970(15) 172.2 . yes
O40 H40A O25 0.87 1.89 2.752(18) 168.4 2_664 yes
O40 H40B O22 0.87 1.93 2.798(16) 175.7 . yes
O41 H41A O16 0.87 2.14 2.997(15) 169.1 3_665 yes
O41 H41B O42 0.87 2.01 2.88(2) 173.7 . yes
O42 H42A O22 0.87 1.99 2.850(15) 168.8 . yes
O42 H42B O7 0.87 2.06 2.915(16) 168.7 1_665 yes
O43 H43A O10 0.87 1.94 2.742(18) 153.1 . yes
O43 H43B O44 0.87 1.85 2.704(17) 166.2 . yes
O44 H44A O18 0.87 2.01 2.873(18) 170.3 3_665 yes
O44 H44B O45 0.87 1.98 2.799(19) 155.4 . yes
O45 H45A O57 0.87 2.19 3.06(3) 178.5 2_654 yes
O45 H45B O26 0.87 2.13 2.868(19) 142.5 1_655 yes
O46 H46A O17 0.87 1.90 2.768(15) 178.7 . yes
O46 H46B O14 0.87 1.87 2.730(17) 171.3 3_665 yes
O47 H47A O21 0.87 1.99 2.853(16) 169.3 1_545 yes
O47 H47B O48 0.87 1.91 2.774(18) 169.6 . yes
O48 H48A O23 0.87 2.04 2.900(16) 167.7 2_654 yes
O48 H48B O41 0.87 2.08 2.932(19) 165.7 2_654 yes
O49 H49A O35 0.87 1.98 2.780(18) 152.1 2_654 yes
O49 H49B O21 0.87 1.96 2.813(17) 165.5 1_545 yes
O50 H50A O47 0.87 1.91 2.777(18) 175.3 . yes
O50 H50B O4 0.87 2.05 2.915(16) 172.8 . yes
O53 H53A O54 0.87 1.81 2.66(2) 167.8 . yes
O53 H53B O3 0.87 2.02 2.88(2) 171.3 3 yes
O54 H54A O45 0.87 2.11 2.95(2) 164.4 1_445 yes
O54 H54B O4 0.87 1.86 2.72(2) 169.0 . yes
O55 H55A O51 0.87 2.02 2.82(4) 152.6 . yes
O55 H55A O51A 0.87 1.88 2.75(4) 175.9 . yes
O55 H55B O20 0.87 2.00 2.85(2) 164.4 1_545 yes
O56 H56A O55 0.87 2.04 2.83(2) 151.5 . yes
O56 H56B O27 0.87 1.89 2.69(2) 153.8 3 yes
O57 H57A O58 0.87 1.72 2.38(4) 130.7 . yes
O57 H57A O58A 0.87 2.34 2.96(5) 129.2 . yes
O57 H57B O56 0.87 1.79 2.53(3) 141.6 . yes
N2 H2 O30 0.88 1.75 2.631(15) 175.7 . yes
N3 H3 O53 0.88 1.82 2.644(18) 155.1 . yes
N4 H4 O31 0.88 1.79 2.65(2) 163.1 2_554 yes
N4 H4 O31A 0.88 1.80 2.67(5) 171.2 2_554 yes
C8 H8 O50 0.95 2.47 3.189(18) 132.7 . yes
N6 H6 O43 0.88 1.76 2.642(15) 176.8 . yes
N7 H7A O33 0.88 1.76 2.622(18) 165.6 2_654 yes
N8 H8A O46 0.88 1.77 2.653(14) 175.5 . yes
C41 H41 O23 0.95 2.52 3.158(16) 124.6 . yes
N12 H12 O57 0.88 1.75 2.60(2) 164.0 2_554 yes
C92 H92 O54 0.95 2.29 3.05(5) 136.5 1_565 yes
N10 H10 O49 0.88 1.81 2.681(14) 169.2 1_565 yes
N11 H11 O40 0.88 1.79 2.658(14) 169.9 . yes
C85 H85 O8 0.95 2.58 3.185(15) 121.6 1_665 yes
N12A H12A O55 0.88 2.60 3.20(3) 125.7 2_554 yes
N12A H12A O57 0.88 1.98 2.74(3) 143.6 2_554 yes
O31 H31A O5 0.87 1.89 2.73(2) 164.2 2 yes
O31 H31B O9 0.87 2.04 2.87(2) 159.3 3 yes
O34 H34A O35 0.87 2.08 2.90(3) 156.2 . yes
O34 H34B O19 0.87 2.04 2.91(2) 173.6 3_565 yes
O51 H51A O50 0.87 1.86 2.72(4) 172.1 . yes
O51 H51B O13 0.87 1.95 2.81(4) 174.5 3_665 yes
O52 H52A O1 0.87 2.03 2.90(2) 171.2 3 yes
O52 H52B O28 0.87 2.13 2.92(4) 151.5 3 yes
O58 H58A O12 0.87 1.98 2.82(4) 162.6 3_665 yes
O58 H58B O6 0.87 1.95 2.82(3) 175.0 3_655 yes
O31A H31C O9 0.87 2.00 2.85(5) 166.6 3 yes
O31A H31D O5 0.87 2.08 2.93(5) 165.8 2 yes
O34A H34C O35 0.87 1.87 2.74(7) 175.4 . yes
O34A H34D O19 0.87 2.05 2.89(5) 161.5 3_565 yes
O51A H51C O13 0.87 1.98 2.82(3) 164.0 3_665 yes
O51A H51D O50 0.87 2.01 2.85(4) 162.3 . yes
O52A H52C O28 0.87 1.14 1.90(7) 141.0 3 yes
O52A H52D O1 0.87 2.32 2.97(7) 132.7 3 yes
O58A H58C O12 0.87 1.67 2.51(4) 163.8 3_665 yes
O58A H58D O6 0.87 1.98 2.81(4) 156.9 3_655 yes

loop_
_geom_torsion_atom_site_label_1
_geom_torsion_atom_site_label_2
_geom_torsion_atom_site_label_3
_geom_torsion_atom_site_label_4
_geom_torsion
_geom_torsion_site_symmetry_1
_geom_torsion_site_symmetry_2
_geom_torsion_site_symmetry_3
_geom_torsion_site_symmetry_4
_geom_torsion_publ_flag
S1 C25 C26 C27 -177.3(11) . . . . ?
S2 C31 C32 C33 -179.8(12) . . . . ?
S3 C37 C38 C39 178.0(11) . . . . ?
O1 S1 C25 C24 31.6(14) . . . . ?
O1 S1 C25 C26 -157.1(12) . . . . ?
O2 S1 C25 C24 154.3(12) . . . . ?
O2 S1 C25 C26 -34.4(14) . . . . ?
O3 S1 C25 C24 -88.3(13) . . . . ?
O3 S1 C25 C26 83.0(13) . . . . ?
O4 S2 C31 C30 97.4(14) . . . . ?
O4 S2 C31 C32 -80.1(14) . . . . ?
O5 S2 C31 C30 -23.8(16) . . . . ?
O5 S2 C31 C32 158.7(13) . . . . ?
O6 S2 C31 C30 -143.1(14) . . . . ?
O6 S2 C31 C32 39.4(16) . . . . ?
O7 S3 C37 C36 41.0(13) . . . . ?
O7 S3 C37 C38 -143.7(13) . . . . ?
O8 S3 C37 C36 -78.8(12) . . . . ?
O8 S3 C37 C38 96.5(14) . . . . ?
O9 S3 C37 C36 162.7(11) . . . . ?
O9 S3 C37 C38 -22.0(14) . . . . ?
C16 C17 C18 C19 -1.8(19) . . . . ?
C16 C17 C18 C28 -180.0(12) . . . . ?
C16 C22 C23 C24 -179.2(14) . . . . ?
C16 C22 C27 C26 -180.0(13) . . . . ?
C17 C16 C21 C20 0.8(18) . . . . ?
C17 C16 C22 C23 151.1(13) . . . . ?
C17 C16 C22 C27 -26.1(19) . . . . ?
C17 C18 C19 C20 0(2) . . . . ?
C17 C18 C28 C29 -34(2) . . . . ?
C17 C18 C28 C33 148.9(14) . . . . ?
C18 C19 C20 C21 1.4(19) . . . . ?
C18 C19 C20 C34 -179.7(12) . . . . ?
C18 C28 C29 C30 -178.1(15) . . . . ?
C18 C28 C33 C32 174.3(14) . . . . ?
C19 C18 C28 C29 148.2(13) . . . . ?
C19 C18 C28 C33 -29(2) . . . . ?
C19 C20 C21 C16 -2.1(19) . . . . ?
C19 C20 C34 C35 -29.5(19) . . . . ?
C19 C20 C34 C39 149.7(14) . . . . ?
C20 C34 C35 C36 176.8(13) . . . . ?
C20 C34 C39 C38 -177.6(13) . . . . ?
C21 C16 C17 C18 1.2(18) . . . . ?
C21 C16 C22 C23 -29.6(19) . . . . ?
C21 C16 C22 C27 153.1(13) . . . . ?
C21 C20 C34 C35 149.3(13) . . . . ?
C21 C20 C34 C39 -32(2) . . . . ?
C22 C16 C17 C18 -179.5(12) . . . . ?
C22 C16 C21 C20 -178.5(12) . . . . ?
C22 C23 C24 C25 -3(2) . . . . ?
C23 C22 C27 C26 3(2) . . . . ?
C23 C24 C25 S1 178.4(12) . . . . ?
C23 C24 C25 C26 7(2) . . . . ?
C24 C25 C26 C27 -6(2) . . . . ?
C25 C26 C27 C22 1(2) . . . . ?
C27 C22 C23 C24 -2(2) . . . . ?
C28 C18 C19 C20 178.8(13) . . . . ?
C28 C29 C30 C31 5(3) . . . . ?
C29 C28 C33 C32 -3(2) . . . . ?
C29 C30 C31 S2 176.2(14) . . . . ?
C29 C30 C31 C32 -6(3) . . . . ?
C30 C31 C32 C33 3(2) . . . . ?
C31 C32 C33 C28 2(2) . . . . ?
C33 C28 C29 C30 -1(2) . . . . ?
C34 C20 C21 C16 179.1(12) . . . . ?
C34 C35 C36 C37 -1(2) . . . . ?
C35 C34 C39 C38 2(2) . . . . ?
C35 C36 C37 S3 -178.6(11) . . . . ?
C35 C36 C37 C38 6(2) . . . . ?
C36 C37 C38 C39 -7(2) . . . . ?
C37 C38 C39 C34 3(2) . . . . ?
C39 C34 C35 C36 -2(2) . . . . ?
S4 C64 C65 C66 -179.2(12) . . . . ?
S5 C70 C71 C72 -177.9(11) . . . . ?
S6 C76 C77 C78 -179.8(12) . . . . ?
O10 S4 C64 C63 44.5(14) . . . . ?
O10 S4 C64 C65 -135.0(13) . . . . ?
O11 S4 C64 C63 -75.1(14) . . . . ?
O11 S4 C64 C65 105.4(14) . . . . ?
O12 S4 C64 C63 166.1(13) . . . . ?
O12 S4 C64 C65 -13.4(16) . . . . ?
O13 S5 C70 C69 -30.0(14) . . . . ?
O13 S5 C70 C71 151.2(13) . . . . ?
O14 S5 C70 C69 -147.3(12) . . . . ?
O14 S5 C70 C71 33.8(14) . . . . ?
O15 S5 C70 C69 90.6(14) . . . . ?
O15 S5 C70 C71 -88.3(15) . . . . ?
O16 S6 C76 C75 -68.2(13) . . . . ?
O16 S6 C76 C77 110.6(13) . . . . ?
O17 S6 C76 C75 52.9(13) . . . . ?
O17 S6 C76 C77 -128.3(12) . . . . ?
O18 S6 C76 C75 172.1(11) . . . . ?
O18 S6 C76 C77 -9.0(14) . . . . ?
C55 C56 C57 C58 0.5(19) . . . . ?
C55 C56 C57 C67 177.7(12) . . . . ?
C55 C61 C62 C63 179.4(13) . . . . ?
C55 C61 C66 C65 -179.2(13) . . . . ?
C56 C55 C60 C59 -0.1(18) . . . . ?
C56 C55 C61 C62 -152.1(13) . . . . ?
C56 C55 C61 C66 30.1(19) . . . . ?
C56 C57 C58 C59 -0.3(19) . . . . ?
C56 C57 C67 C68 28.8(18) . . . . ?
C56 C57 C67 C72 -149.8(13) . . . . ?
C57 C58 C59 C60 0.0(18) . . . . ?
C57 C58 C59 C73 179.4(12) . . . . ?
C57 C67 C68 C69 -175.8(12) . . . . ?
C57 C67 C72 C71 179.1(13) . . . . ?
C58 C57 C67 C68 -154.2(13) . . . . ?
C58 C57 C67 C72 27.2(19) . . . . ?
C58 C59 C60 C55 0.2(18) . . . . ?
C58 C59 C73 C74 28.5(19) . . . . ?
C58 C59 C73 C78 -153.7(13) . . . . ?
C59 C73 C74 C75 176.9(12) . . . . ?
C59 C73 C78 C77 -177.8(13) . . . . ?
C60 C55 C56 C57 -0.3(18) . . . . ?
C60 C55 C61 C62 30.3(19) . . . . ?
C60 C55 C61 C66 -147.5(13) . . . . ?
C60 C59 C73 C74 -152.0(12) . . . . ?
C60 C59 C73 C78 25.7(18) . . . . ?
C61 C55 C56 C57 -178.0(11) . . . . ?
C61 C55 C60 C59 177.6(11) . . . . ?
C61 C62 C63 C64 2(2) . . . . ?
C62 C61 C66 C65 3(2) . . . . ?
C62 C63 C64 S4 179.3(11) . . . . ?
C62 C63 C64 C65 -1(2) . . . . ?
C63 C64 C65 C66 1(2) . . . . ?
C64 C65 C66 C61 -2(2) . . . . ?
C66 C61 C62 C63 -3(2) . . . . ?
C67 C57 C58 C59 -177.4(12) . . . . ?
C67 C68 C69 C70 -3(2) . . . . ?
C68 C67 C72 C71 0(2) . . . . ?
C68 C69 C70 S5 -178.8(11) . . . . ?
C68 C69 C70 C71 0(2) . . . . ?
C69 C70 C71 C72 3(2) . . . . ?
C70 C71 C72 C67 -4(2) . . . . ?
C72 C67 C68 C69 2.8(19) . . . . ?
C73 C59 C60 C55 -179.3(11) . . . . ?
C73 C74 C75 C76 1(2) . . . . ?
C74 C73 C78 C77 0(2) . . . . ?
C74 C75 C76 S6 179.0(10) . . . . ?
C74 C75 C76 C77 0(2) . . . . ?
C75 C76 C77 C78 -1(2) . . . . ?
C76 C77 C78 C73 1(2) . . . . ?
C78 C73 C74 C75 -0.9(19) . . . . ?
S7 C103 C104 C105 179.3(12) . . . . ?
S8 C109 C110 C111 -178.2(11) . . . . ?
S9 C115 C116 C117 -179.8(12) . . . . ?
O19 S7 C103 C102 -153.2(14) . . . . ?
O19 S7 C103 C104 28.7(15) . . . . ?
O20 S7 C103 C102 84.8(15) . . . . ?
O20 S7 C103 C104 -93.3(13) . . . . ?
O21 S7 C103 C102 -33.3(15) . . . . ?
O21 S7 C103 C104 148.7(13) . . . . ?
O22 S8 C109 C108 -24.9(14) . . . . ?
O22 S8 C109 C110 157.1(12) . . . . ?
O23 S8 C109 C108 93.5(13) . . . . ?
O23 S8 C109 C110 -84.5(13) . . . . ?
O24 S8 C109 C108 -145.3(12) . . . . ?
O24 S8 C109 C110 36.7(14) . . . . ?
O25 S9 C115 C114 104.9(15) . . . . ?
O25 S9 C115 C116 -75.5(13) . . . . ?
O26 S9 C115 C114 -134.2(15) . . . . ?
O26 S9 C115 C116 45.5(14) . . . . ?
O27 S9 C115 C114 -13.6(17) . . . . ?
O27 S9 C115 C116 166.1(13) . . . . ?
C94 C95 C96 C97 0(2) . . . . ?
C94 C95 C96 C106 176.2(12) . . . . ?
C94 C100 C101 C102 -174.2(14) . . . . ?
C94 C100 C105 C104 171.7(14) . . . . ?
C95 C94 C99 C98 -2(2) . . . . ?
C95 C94 C100 C101 145.1(14) . . . . ?
C95 C94 C100 C105 -29(2) . . . . ?
C95 C96 C97 C98 0.9(19) . . . . ?
C95 C96 C106 C107 -26.0(19) . . . . ?
C95 C96 C106 C111 154.7(13) . . . . ?
C96 C97 C98 C99 -2.4(19) . . . . ?
C96 C97 C98 C112 177.6(12) . . . . ?
C96 C106 C107 C108 -177.7(13) . . . . ?
C96 C106 C111 C110 177.5(12) . . . . ?
C97 C96 C106 C107 150.1(13) . . . . ?
C97 C96 C106 C111 -29.2(19) . . . . ?
C97 C98 C99 C94 3(2) . . . . ?
C97 C98 C112 C113 -31.9(19) . . . . ?
C97 C98 C112 C117 148.0(13) . . . . ?
C98 C112 C113 C114 -179.6(14) . . . . ?
C98 C112 C117 C116 178.8(13) . . . . ?
C99 C94 C95 C96 0(2) . . . . ?
C99 C94 C100 C101 -35(2) . . . . ?
C99 C94 C100 C105 150.2(14) . . . . ?
C99 C98 C112 C113 148.1(14) . . . . ?
C99 C98 C112 C117 -32(2) . . . . ?
C100 C94 C95 C96 180.0(13) . . . . ?
C100 C94 C99 C98 178.4(13) . . . . ?
C100 C101 C102 C103 3(2) . . . . ?
C101 C100 C105 C104 -3(2) . . . . ?
C101 C102 C103 S7 178.3(13) . . . . ?
C101 C102 C103 C104 -4(3) . . . . ?
C102 C103 C104 C105 1(2) . . . . ?
C103 C104 C105 C100 2(2) . . . . ?
C105 C100 C101 C102 1(2) . . . . ?
C106 C96 C97 C98 -175.1(11) . . . . ?
C106 C107 C108 C109 1(2) . . . . ?
C107 C106 C111 C110 -2(2) . . . . ?
C107 C108 C109 S8 178.0(11) . . . . ?
C107 C108 C109 C110 -4(2) . . . . ?
C108 C109 C110 C111 4(2) . . . . ?
C109 C110 C111 C106 -1(2) . . . . ?
C111 C106 C107 C108 2(2) . . . . ?
C112 C98 C99 C94 -177.0(13) . . . . ?
C112 C113 C114 C115 0(3) . . . . ?
C113 C112 C117 C116 -1(2) . . . . ?
C113 C114 C115 S9 179.1(13) . . . . ?
C113 C114 C115 C116 -1(3) . . . . ?
C114 C115 C116 C117 0(2) . . . . ?
C115 C116 C117 C112 1(2) . . . . ?
C117 C112 C113 C114 1(2) . . . . ?
N1 C1 C2 C3 -177.6(12) . . . . ?
N1 C1 C5 C4 -179.1(12) . . . . ?
N1 C6 C7 C8 -180.0(13) . . . . ?
N1 C6 C10 C9 -178.8(13) . . . . ?
N1 C11 C12 C13 -177.7(12) . . . . ?
N1 C11 C15 C14 179.2(14) . . . . ?
N2 C4 C5 C1 -6(2) . . . . ?
N3 C9 C10 C6 -1(2) . . . . ?
N4 C14 C15 C11 -2(2) . . . . ?
C1 N1 C6 C7 -41.1(19) . . . . ?
C1 N1 C6 C10 138.7(13) . . . . ?
C1 N1 C11 C12 150.6(13) . . . . ?
C1 N1 C11 C15 -27.1(19) . . . . ?
C1 C2 C3 N2 -1(2) . . . . ?
C2 C1 C5 C4 3(2) . . . . ?
C3 N2 C4 C5 5(2) . . . . ?
C4 N2 C3 C2 -1(2) . . . . ?
C5 C1 C2 C3 0(2) . . . . ?
C6 N1 C1 C2 148.5(13) . . . . ?
C6 N1 C1 C5 -29.1(18) . . . . ?
C6 N1 C11 C12 -32.0(18) . . . . ?
C6 N1 C11 C15 150.3(13) . . . . ?
C6 C7 C8 N3 -2(2) . . . . ?
C7 C6 C10 C9 1(2) . . . . ?
C8 N3 C9 C10 -1(3) . . . . ?
C9 N3 C8 C7 2(3) . . . . ?
C10 C6 C7 C8 0(2) . . . . ?
C11 N1 C1 C2 -34.1(19) . . . . ?
C11 N1 C1 C5 148.3(13) . . . . ?
C11 N1 C6 C7 141.4(13) . . . . ?
C11 N1 C6 C10 -38.8(19) . . . . ?
C11 C12 C13 N4 -1(2) . . . . ?
C12 C11 C15 C14 2(2) . . . . ?
C13 N4 C14 C15 2(2) . . . . ?
C14 N4 C13 C12 0(2) . . . . ?
C15 C11 C12 C13 0(2) . . . . ?
N5 C40 C41 C42 -178.3(12) . . . . ?
N5 C40 C44 C43 179.2(13) . . . . ?
N5 C45 C46 C47 -176.1(12) . . . . ?
N5 C45 C49 C48 175.9(12) . . . . ?
N5 C50 C51 C52 -177.2(12) . . . . ?
N5 C50 C54 C53 177.7(12) . . . . ?
N6 C43 C44 C40 -3(2) . . . . ?
N7 C48 C49 C45 0(2) . . . . ?
N8 C53 C54 C50 1(2) . . . . ?
C40 N5 C45 C46 35.8(18) . . . . ?
C40 N5 C45 C49 -141.2(13) . . . . ?
C40 N5 C50 C51 -147.6(12) . . . . ?
C40 N5 C50 C54 33.3(19) . . . . ?
C40 C41 C42 N6 1(2) . . . . ?
C41 C40 C44 C43 2(2) . . . . ?
C42 N6 C43 C44 3(2) . . . . ?
C43 N6 C42 C41 -2(2) . . . . ?
C44 C40 C41 C42 -0.7(19) . . . . ?
C45 N5 C40 C41 -148.2(12) . . . . ?
C45 N5 C40 C44 34.4(19) . . . . ?
C45 N5 C50 C51 33.7(17) . . . . ?
C45 N5 C50 C54 -145.5(12) . . . . ?
C45 C46 C47 N7 1(2) . . . . ?
C46 C45 C49 C48 -1(2) . . . . ?
C47 N7 C48 C49 2(2) . . . . ?
C48 N7 C47 C46 -2(2) . . . . ?
C49 C45 C46 C47 0.9(19) . . . . ?
C50 N5 C40 C41 33.1(19) . . . . ?
C50 N5 C40 C44 -144.3(13) . . . . ?
C50 N5 C45 C46 -145.4(13) . . . . ?
C50 N5 C45 C49 37.6(18) . . . . ?
C50 C51 C52 N8 -1.6(19) . . . . ?
C51 C50 C54 C53 -1.4(19) . . . . ?
C52 N8 C53 C54 0(2) . . . . ?
C53 N8 C52 C51 1(2) . . . . ?
C54 C50 C51 C52 1.9(18) . . . . ?
N9 C89 C90 C91 -179(5) . . . . ?
N9 C89 C93 C92 -180(5) . . . . ?
N9 C79 C80 C81 -178.2(12) . . . . ?
N9 C79 C83 C82 176.8(13) . . . . ?
N9 C84 C85 C86 -179.3(12) . . . . ?
N9 C84 C88 C87 178.8(12) . . . . ?
N9 C89A C90A C91A 177(4) . . . . ?
N9 C89A C93A C92A -179(3) . . . . ?
N12 C92 C93 C89 -9(7) . . . . ?
C89 N9 C79 C80 -35(3) . . . . ?
C89 N9 C79 C83 147(3) . . . . ?
C89 N9 C84 C85 149(3) . . . . ?
C89 N9 C84 C88 -29(3) . . . . ?
C89 C90 C91 N12 6(7) . . . . ?
C90 C89 C93 C92 11(8) . . . . ?
C91 N12 C92 C93 6(6) . . . . ?
C92 N12 C91 C90 -4(6) . . . . ?
C93 C89 C90 C91 -9(8) . . . . ?
N10 C82 C83 C79 2(2) . . . . ?
N11 C87 C88 C84 0(2) . . . . ?
C79 N9 C89 C90 140(4) . . . . ?
C79 N9 C89 C93 -30(7) . . . . ?
C79 N9 C84 C85 -33.4(19) . . . . ?
C79 N9 C84 C88 148.0(13) . . . . ?
C79 N9 C89A C90A 137(3) . . . . ?
C79 N9 C89A C93A -43(5) . . . . ?
C79 C80 C81 N10 1(2) . . . . ?
C80 C79 C83 C82 -1(2) . . . . ?
C81 N10 C82 C83 -2(2) . . . . ?
C82 N10 C81 C80 0(2) . . . . ?
C83 C79 C80 C81 0(2) . . . . ?
C84 N9 C89 C90 -42(7) . . . . ?
C84 N9 C89 C93 148(4) . . . . ?
C84 N9 C79 C80 147.0(13) . . . . ?
C84 N9 C79 C83 -30.8(19) . . . . ?
C84 N9 C89A C90A -37(5) . . . . ?
C84 N9 C89A C93A 143(3) . . . . ?
C84 C85 C86 N11 1(2) . . . . ?
C85 C84 C88 C87 0(2) . . . . ?
C86 N11 C87 C88 -1(2) . . . . ?
C87 N11 C86 C85 0(2) . . . . ?
C88 C84 C85 C86 -0.7(19) . . . . ?
N12A C92A C93A C89A -2(5) . . . . ?
C89A N9 C79 C80 -26(3) . . . . ?
C89A N9 C79 C83 156(2) . . . . ?
C89A N9 C84 C85 140(2) . . . . ?
C89A N9 C84 C88 -38(3) . . . . ?
C89A C90A C91A N12A 6(5) . . . . ?
C90A C89A C93A C92A 1(6) . . . . ?
C91A N12A C92A C93A 5(5) . . . . ?
C92A N12A C91A C90A -7(4) . . . . ?
C93A C89A C90A C91A -3(6) . . . . ?
